data_7127708
loop_
_publ_author_name
'Sumida, Akifumi'
'Kobayashi, Ryosuke'
'Yumura, Takashi'
'Imoto, Hiroaki'
'Naka, Kensuke'

_publ_section_title
;
 Dibenzoarsacrowns: an experimental and computational study on the
 coordination behaviors.
;
_journal_issue 16
_journal_name_full 'Chemical communications (Cambridge, England)'
_journal_page_first 2013
_journal_page_last 2016
_journal_paper_doi 10.1039/d0cc07191a
_journal_volume 57
_journal_year 2021
_chemical_formula_moiety 'C28 H33 As F6 O6 P Rb'
_chemical_formula_sum 'C28 H33 As F6 O6 P Rb'
_chemical_formula_weight 770.92
_space_group_crystal_system triclinic
_space_group_IT_number 2
_space_group_name_Hall '-P 1'
_space_group_name_H-M_alt 'P -1'
_atom_sites_solution_hydrogens geom
_atom_sites_solution_primary direct
_atom_sites_solution_secondary difmap
_audit_update_record
;
2020-09-29 deposited with the CCDC.	2020-12-26 downloaded from the CCDC.
;
_cell_angle_alpha 75.108(8)
_cell_angle_beta 84.069(7)
_cell_angle_gamma 87.759(9)
_cell_formula_units_Z 4
_cell_length_a 10.893(4)
_cell_length_b 15.216(5)
_cell_length_c 19.475(7)
_cell_measurement_reflns_used 6513
_cell_measurement_temperature 93
_cell_measurement_theta_max 27.50
_cell_measurement_theta_min 6.20
_cell_volume 3102.6(19)
_computing_cell_refinement DTREK
_computing_data_collection DTREK
_computing_data_reduction DTREK
_computing_molecular_graphics 'CrystalStructure 4.1'
_computing_publication_material 'CrystalStructure 4.1 (Rigaku, 2014)'
_computing_structure_refinement 'SHELXL2013 (Sheldrick, 2008)'
_computing_structure_solution 'SIR2011 (Burla, et al., 2012)'
_diffrn_ambient_temperature 93
_diffrn_detector_area_resol_mean 13.653
_diffrn_measured_fraction_theta_full 0.976
_diffrn_measured_fraction_theta_max 0.978
_diffrn_measurement_device_type 'Rigaku XtaLAB mini'
_diffrn_measurement_method \w
_diffrn_radiation_type 'Mo K\a'
_diffrn_radiation_wavelength 0.71075
_diffrn_reflns_av_R_equivalents 0.0416
_diffrn_reflns_Laue_measured_fraction_full 0.976
_diffrn_reflns_Laue_measured_fraction_max 0.978
_diffrn_reflns_limit_h_max 14
_diffrn_reflns_limit_h_min -14
_diffrn_reflns_limit_k_max 19
_diffrn_reflns_limit_k_min -19
_diffrn_reflns_limit_l_max 25
_diffrn_reflns_limit_l_min -25
_diffrn_reflns_number 30828
_diffrn_reflns_point_group_measured_fraction_full 0.976
_diffrn_reflns_point_group_measured_fraction_max 0.978
_diffrn_reflns_theta_full 25.242
_diffrn_reflns_theta_max 27.486
_diffrn_reflns_theta_min 6.168
_diffrn_standards_number 0
_exptl_absorpt_coefficient_mu 2.779
_exptl_absorpt_correction_T_max 0.543
_exptl_absorpt_correction_T_min 0.504
_exptl_absorpt_correction_type numerical
_exptl_absorpt_process_details 'NUMABS (Rigaku, 1999)'
_exptl_crystal_colour colorless
_exptl_crystal_density_diffrn 1.650
_exptl_crystal_density_method 'not measured'
_exptl_crystal_description prism
_exptl_crystal_F_000 1552.00
_exptl_crystal_size_max 0.300
_exptl_crystal_size_mid 0.250
_exptl_crystal_size_min 0.220
_refine_diff_density_max 3.05
_refine_diff_density_min -3.01
_refine_ls_extinction_method none
_refine_ls_goodness_of_fit_ref 1.036
_refine_ls_hydrogen_treatment constr
_refine_ls_number_parameters 788
_refine_ls_number_reflns 13908
_refine_ls_number_restraints 0
_refine_ls_R_factor_all 0.1140
_refine_ls_R_factor_gt 0.0957
_refine_ls_shift/su_max 0.001
_refine_ls_structure_factor_coef Fsqd
_refine_ls_weighting_details 'w = 1/[\s^2^(Fo^2^)+(0.1389P)^2^+38.9634P] where P=(Fo^2^+2Fc^2^)/3'
_refine_ls_weighting_scheme calc
_refine_ls_wR_factor_gt 0.2721
_refine_ls_wR_factor_ref 0.2874
_reflns_number_gt 10598
_reflns_number_total 13908
_reflns_threshold_expression F^2^>2.0\s(F^2^)
_cod_data_source_file d0cc07191a2.cif
_cod_data_source_block 4+RbPF6
_cod_depositor_comments 'Adding full bibliography for 7127700--7127710.cif.'
_cod_database_code 7127708
_shelxl_res_file
;

    shelxl.res created by SHELXL-2014/7

TITL 21-arsacrown-7 RbPF6_4
CELL 0.71075 10.893 15.216 19.475 75.108 84.069 87.759
ZERR 4 0.004 0.005 0.007 0.008 0.007 0.009
LATT 1
SFAC C H As F O P Rb
UNIT 112 132 4 24 24 4 4
EADP F6 F6A
EADP F3A F3
EADP F4 F4A
EADP F5A F5
 
L.S. 50
PLAN  15
SIZE 0.25 0.22 0.3
TEMP -180
CONF
FREE Rb2 P2
WPDB -2
HTAB
BOND $H
LIST 4
fmap 2
acta
MORE -1
REM <olex2.extras>
REM <HklSrc "%.\\shelxl.hkl">
REM </olex2.extras>
 
WGHT    0.138900   38.963406
FVAR       0.34042   0.82010
RB1   7    0.793339    1.104218    0.651394    11.00000    0.03699    0.03600 =
         0.03505   -0.00905   -0.00351   -0.00198
RB2   7    0.703053    1.387722    0.346802    11.00000    0.04520    0.04312 =
         0.03547   -0.00592   -0.00005   -0.00265
AS1   3    0.581446    1.052466    0.805764    11.00000    0.01164    0.01625 =
         0.01033   -0.00257   -0.00034   -0.00049
AS2   3    0.913727    1.432811    0.193775    11.00000    0.01339    0.01930 =
         0.00963   -0.00163   -0.00038    0.00133
P1    6    1.130135    1.120698    0.638357    11.00000    0.02235    0.01888 =
         0.02788   -0.00740    0.00127   -0.00413
P2    6    0.364222    1.378693    0.365762    11.00000    0.03222    0.01501 =
         0.02696   -0.00366   -0.01345   -0.00089
F1    4    1.231818    1.045648    0.665148    11.00000    0.03153    0.03458 =
         0.10651   -0.00869    0.00179    0.00681
F2    4    1.028403    1.197503    0.612656    11.00000    0.03936    0.03801 =
         0.03686   -0.00139   -0.00347    0.00187
PART 1
F3    4    1.190072    1.184590    0.677527    21.00000    0.12086    0.04451 =
         0.07807   -0.02963   -0.06917   -0.00273
F4    4    1.039906    1.076001    0.706427    21.00000    0.02868    0.08737 =
         0.03434    0.02819    0.00182   -0.00497
F5    4    1.212815    1.166541    0.565713    21.00000    0.02824    0.07644 =
         0.03741    0.00253    0.00942   -0.00600
F6    4    1.063938    1.061290    0.596036    21.00000    0.05927    0.05007 =
         0.07970   -0.04136   -0.02365   -0.00746
PART 0
F7    4    0.273252    1.460539    0.369658    11.00000    0.05883    0.03701 =
         0.18165   -0.05346   -0.05697    0.02505
F8    4    0.452268    1.292866    0.364143    11.00000    0.04159    0.04426 =
         0.09640   -0.03213    0.00169    0.01419
F9    4    0.435446    1.436629    0.294860    11.00000    0.10985    0.08140 =
         0.03285    0.02182   -0.01651   -0.06354
F10   4    0.293833    1.320298    0.438041    11.00000    0.04287    0.06838 =
         0.03400   -0.00964    0.00488   -0.01652
F11   4    0.456238    1.414080    0.410112    11.00000    0.03674    0.05895 =
         0.04297   -0.02535   -0.01249   -0.00826
F12   4    0.266871    1.344365    0.322653    11.00000    0.06533    0.03288 =
         0.04463   -0.00520   -0.02855   -0.01447
O1    5    0.775402    1.191269    0.774190    11.00000    0.02857    0.02327 =
         0.02750    0.00019   -0.00679   -0.01249
O2    5    0.755822    1.297738    0.637194    11.00000    0.02822    0.01801 =
         0.01718   -0.00314   -0.00075    0.00258
O3    5    0.590410    1.206945    0.582444    11.00000    0.02575    0.03495 =
         0.02168   -0.00313   -0.00989   -0.00023
O4    5    0.633460    1.025267    0.570509    11.00000    0.02604    0.02428 =
         0.02424    0.00200   -0.00454   -0.01300
O5    5    0.829351    0.921850    0.645859    11.00000    0.02311    0.02151 =
         0.02495   -0.00451    0.00116   -0.00341
O6    5    0.691105    0.879724    0.785925    11.00000    0.02609    0.02265 =
         0.02714   -0.00875    0.00235    0.00145
O7    5    0.813163    1.249188    0.211564    11.00000    0.02793    0.01566 =
         0.02930   -0.00436    0.00114   -0.00872
O8    5    0.725792    1.199172    0.359242    11.00000    0.02602    0.02499 =
         0.02246   -0.00157    0.00226    0.00632
O9    5    0.908421    1.272020    0.411079    11.00000    0.02705    0.07154 =
         0.02147    0.00438   -0.00950   -0.00586
O10   5    0.874975    1.451979    0.427489    11.00000    0.05450    0.06416 =
         0.02357   -0.00813   -0.00208   -0.03288
O11   5    0.678756    1.572011    0.364914    11.00000    0.07484    0.02522 =
         0.02258   -0.01020    0.01234   -0.02114
O12   5    0.706375    1.554054    0.222661    11.00000    0.02844    0.02775 =
         0.02640   -0.01467   -0.00172    0.00087
C1    1    0.711272    1.061852    0.865441    11.00000    0.01614    0.02141 =
         0.01950   -0.00777   -0.00118   -0.00261
C2    1    0.722051    1.006964    0.932593    11.00000    0.01532    0.02063 =
         0.01479    0.00086   -0.00032    0.00056
AFIX  43
H2    2    0.663823    0.961817    0.951356    11.00000   -1.20000
AFIX   0
C3    1    0.815323    1.015243    0.974048    11.00000    0.01765    0.02335 =
         0.01892   -0.00371   -0.00739    0.00505
AFIX  43
H3    2    0.821995    0.975218    1.018526    11.00000   -1.20000
AFIX   0
C4    1    0.899007    1.086307    0.946205    11.00000    0.02268    0.02496 =
         0.02792   -0.00468   -0.00823    0.00305
AFIX  43
H4    2    0.961571    1.094526    0.972951    11.00000   -1.20000
AFIX   0
C5    1    0.889333    1.144954    0.878613    11.00000    0.02214    0.02163 =
         0.02484   -0.00260   -0.00243   -0.00062
AFIX  43
H5    2    0.945910    1.191339    0.860182    11.00000   -1.20000
AFIX   0
C6    1    0.795382    1.133518    0.839526    11.00000    0.01744    0.01939 =
         0.02296   -0.00468   -0.00315   -0.00011
C7    1    0.853872    1.267842    0.744295    11.00000    0.02483    0.01967 =
         0.02714   -0.00993    0.00054   -0.00756
AFIX  23
H7A   2    0.928916    1.249100    0.720208    11.00000   -1.20000
H7B   2    0.876188    1.293932    0.781723    11.00000   -1.20000
AFIX   0
C8    1    0.785755    1.334994    0.693368    11.00000    0.05214    0.01503 =
         0.02272   -0.00849   -0.00252   -0.00500
AFIX  23
H8A   2    0.710564    1.352950    0.717812    11.00000   -1.20000
H8B   2    0.835584    1.388719    0.673590    11.00000   -1.20000
AFIX   0
C9    1    0.653711    1.345635    0.603309    11.00000    0.05123    0.03126 =
         0.03398   -0.01667   -0.01671    0.02260
AFIX  23
H9A   2    0.676726    1.407884    0.579893    11.00000   -1.20000
H9B   2    0.584824    1.346893    0.638851    11.00000   -1.20000
AFIX   0
C10   1    0.616184    1.299675    0.549457    11.00000    0.05046    0.02538 =
         0.02891   -0.00658   -0.01666    0.01502
AFIX  23
H10A  2    0.543450    1.329789    0.528897    11.00000   -1.20000
H10B  2    0.682102    1.304003    0.511281    11.00000   -1.20000
AFIX   0
C11   1    0.521302    1.163876    0.540872    11.00000    0.01673    0.04273 =
         0.02502   -0.00530   -0.00699   -0.00480
AFIX  23
H11A  2    0.562283    1.172776    0.492992    11.00000   -1.20000
H11B  2    0.439152    1.190631    0.537428    11.00000   -1.20000
AFIX   0
C12   1    0.513162    1.065667    0.576317    11.00000    0.02223    0.03992 =
         0.02481   -0.00424   -0.00312   -0.00786
AFIX  23
H12A  2    0.482856    1.056928    0.626192    11.00000   -1.20000
H12B  2    0.456235    1.037163    0.553760    11.00000   -1.20000
AFIX   0
C13   1    0.632219    0.928127    0.599556    11.00000    0.04290    0.02594 =
         0.01988    0.00218   -0.01267   -0.01866
AFIX  23
H13A  2    0.583280    0.899979    0.572362    11.00000   -1.20000
H13B  2    0.596204    0.913415    0.648751    11.00000   -1.20000
AFIX   0
C14   1    0.761980    0.893849    0.595637    11.00000    0.04823    0.02787 =
         0.01914   -0.00883    0.00148   -0.00562
AFIX  23
H14A  2    0.762616    0.827985    0.606014    11.00000   -1.20000
H14B  2    0.801532    0.917275    0.547738    11.00000   -1.20000
AFIX   0
C15   1    0.858918    0.850983    0.707082    11.00000    0.03316    0.03609 =
         0.02520   -0.00812   -0.00066    0.01173
AFIX  23
H15A  2    0.913381    0.875741    0.733581    11.00000   -1.20000
H15B  2    0.904093    0.803073    0.690337    11.00000   -1.20000
AFIX   0
C16   1    0.751152    0.809976    0.756727    11.00000    0.03453    0.03022 =
         0.02235   -0.00571   -0.00759    0.01259
AFIX  23
H16A  2    0.694343    0.785668    0.731278    11.00000   -1.20000
H16B  2    0.778474    0.760723    0.794727    11.00000   -1.20000
AFIX   0
C17   1    0.587704    0.855756    0.832236    11.00000    0.02532    0.01941 =
         0.02005   -0.00460   -0.00473   -0.00332
C18   1    0.544231    0.767226    0.858494    11.00000    0.03789    0.01889 =
         0.03336   -0.00675   -0.00917    0.00195
AFIX  43
H18   2    0.585662    0.719564    0.843860    11.00000   -1.20000
AFIX   0
C19   1    0.439921    0.750348    0.906109    11.00000    0.03106    0.02016 =
         0.03482    0.00014   -0.00829   -0.00488
AFIX  43
H19   2    0.409986    0.691477    0.922453    11.00000   -1.20000
AFIX   0
C20   1    0.378126    0.821726    0.930279    11.00000    0.02312    0.02681 =
         0.02618    0.00422    0.00188   -0.01531
AFIX  43
H20   2    0.308604    0.810795    0.963099    11.00000   -1.20000
AFIX   0
C21   1    0.424391    0.908151    0.903556    11.00000    0.02905    0.02156 =
         0.01507   -0.00108    0.00223   -0.00919
AFIX  43
H21   2    0.385262    0.955581    0.919624    11.00000   -1.20000
AFIX   0
C22   1    0.525467    0.927327    0.854369    11.00000    0.01763    0.02566 =
         0.01830   -0.00751    0.00018   -0.00607
C23   1    0.447818    1.118096    0.846098    11.00000    0.02318    0.01753 =
         0.02252   -0.00236   -0.00195   -0.00262
C24   1    0.337960    1.127260    0.814974    11.00000    0.02268    0.02095 =
         0.02879   -0.00548   -0.00323    0.00139
AFIX  43
H24   2    0.331762    1.104169    0.775663    11.00000   -1.20000
AFIX   0
C25   1    0.235976    1.171042    0.842196    11.00000    0.02306    0.02794 =
         0.02968    0.00099   -0.00441   -0.00018
AFIX  43
H25   2    0.162029    1.176425    0.821394    11.00000   -1.20000
AFIX   0
C26   1    0.245740    1.206200    0.900099    11.00000    0.02769    0.02284 =
         0.03269    0.00027    0.00318    0.00369
AFIX  43
H26   2    0.178098    1.235569    0.917968    11.00000   -1.20000
AFIX   0
C27   1    0.356239    1.198136    0.932185    11.00000    0.02721    0.02062 =
         0.02179    0.00059    0.00304    0.00660
AFIX  43
H27   2    0.363266    1.222741    0.970634    11.00000   -1.20000
AFIX   0
C28   1    0.454638    1.152773    0.905408    11.00000    0.03039    0.01298 =
         0.01415   -0.00427    0.00093    0.00022
AFIX  43
H28   2    0.527450    1.145105    0.927480    11.00000   -1.20000
AFIX   0
C29   1    0.974852    1.338740    0.144583    11.00000    0.02177    0.02189 =
         0.01924   -0.00365   -0.00356    0.00105
C30   1    1.075867    1.350133    0.095816    11.00000    0.03033    0.01648 =
         0.01656   -0.00463   -0.00032    0.00120
AFIX  43
H30   2    1.114119    1.406383    0.082101    11.00000   -1.20000
AFIX   0
C31   1    1.124246    1.280768    0.065612    11.00000    0.02204    0.03505 =
         0.02346   -0.00980   -0.00012    0.01105
AFIX  43
H31   2    1.194856    1.289702    0.033568    11.00000   -1.20000
AFIX   0
C32   1    1.063437    1.197438    0.084942    11.00000    0.03993    0.02355 =
         0.02880   -0.01217   -0.01310    0.00966
AFIX  43
H32   2    1.093791    1.150361    0.065303    11.00000   -1.20000
AFIX   0
C33   1    0.957243    1.183931    0.133575    11.00000    0.02939    0.01913 =
         0.03197   -0.00948   -0.00652   -0.00026
AFIX  43
H33   2    0.916099    1.128848    0.145671    11.00000   -1.20000
AFIX   0
C34   1    0.914831    1.254804    0.163318    11.00000    0.02328    0.01851 =
         0.02376   -0.00725   -0.00818    0.00241
C35   1    0.761469    1.160725    0.242926    11.00000    0.02847    0.01896 =
         0.03220   -0.00600   -0.00385   -0.00960
AFIX  23
H35A  2    0.826412    1.116879    0.258492    11.00000   -1.20000
H35B  2    0.719182    1.140919    0.208183    11.00000   -1.20000
AFIX   0
C36   1    0.672951    1.167419    0.305019    11.00000    0.03219    0.02387 =
         0.03534   -0.00547    0.00020   -0.00805
AFIX  23
H36A  2    0.605975    1.208343    0.287727    11.00000   -1.20000
H36B  2    0.637917    1.107931    0.326764    11.00000   -1.20000
AFIX   0
C37   1    0.819779    1.140923    0.393494    11.00000    0.03571    0.04250 =
         0.02323    0.00164   -0.00004    0.02089
AFIX  23
H37A  2    0.885731    1.132695    0.358140    11.00000   -1.20000
H37B  2    0.785672    1.081767    0.417515    11.00000   -1.20000
AFIX   0
C38   1    0.868522    1.181336    0.445255    11.00000    0.03151    0.06549 =
         0.01935    0.00149   -0.00339    0.01976
AFIX  23
H38A  2    0.805074    1.182496    0.483829    11.00000   -1.20000
H38B  2    0.937443    1.144916    0.465374    11.00000   -1.20000
AFIX   0
C39   1    0.978224    1.311754    0.453810    11.00000    0.03010    0.11075 =
         0.02270   -0.00116   -0.01170   -0.00819
AFIX  23
H39A  2    1.058988    1.282741    0.457734    11.00000   -1.20000
H39B  2    0.936160    1.302601    0.501452    11.00000   -1.20000
AFIX   0
C40   1    0.991854    1.410411    0.420065    11.00000    0.04298    0.10731 =
         0.03040   -0.00880   -0.00402   -0.03706
AFIX  23
H40A  2    1.050902    1.436070    0.443275    11.00000   -1.20000
H40B  2    1.021192    1.420327    0.369955    11.00000   -1.20000
AFIX   0
C41   1    0.880690    1.552653    0.405540    11.00000    0.12560    0.06885 =
         0.03363    0.00185   -0.02249   -0.06344
AFIX  23
H41A  2    0.935031    1.574194    0.433982    11.00000   -1.20000
H41B  2    0.912047    1.573170    0.355683    11.00000   -1.20000
AFIX   0
C42   1    0.756205    1.587334    0.416563    11.00000    0.14761    0.03533 =
         0.01659   -0.01112    0.00559   -0.04269
AFIX  23
H42A  2    0.720614    1.557659    0.464266    11.00000   -1.20000
H42B  2    0.759095    1.652038    0.412852    11.00000   -1.20000
AFIX   0
C43   1    0.678828    1.646030    0.303966    11.00000    0.06199    0.01969 =
         0.02670   -0.00907    0.01496   -0.01270
AFIX  23
H43A  2    0.762727    1.665861    0.287409    11.00000   -1.20000
H43B  2    0.631814    1.696555    0.315705    11.00000   -1.20000
AFIX   0
C44   1    0.623327    1.617222    0.247659    11.00000    0.03438    0.01949 =
         0.03462   -0.01163    0.00850   -0.00745
AFIX  23
H44A  2    0.544663    1.588562    0.266476    11.00000   -1.20000
H44B  2    0.609172    1.669602    0.208588    11.00000   -1.20000
AFIX   0
C45   1    0.691069    1.539064    0.157261    11.00000    0.02249    0.01448 =
         0.02855   -0.00793   -0.00220   -0.00243
C46   1    0.594670    1.574600    0.117510    11.00000    0.01876    0.02452 =
         0.03585   -0.00756   -0.00175   -0.00311
AFIX  43
H46   2    0.532313    1.608570    0.135322    11.00000   -1.20000
AFIX   0
C47   1    0.592049    1.558756    0.049807    11.00000    0.01969    0.02396 =
         0.03462   -0.00565   -0.00804   -0.00247
AFIX  43
H47   2    0.529348    1.584731    0.021819    11.00000   -1.20000
AFIX   0
C48   1    0.682227    1.504558    0.023881    11.00000    0.01697    0.02706 =
         0.02229   -0.00785   -0.00809   -0.00295
AFIX  43
H48   2    0.679705    1.492842   -0.020523    11.00000   -1.20000
AFIX   0
C49   1    0.775046    1.469018    0.066249    11.00000    0.01103    0.02502 =
         0.01679   -0.00038   -0.00183   -0.00140
AFIX  43
H49   2    0.835942    1.433304    0.049181    11.00000   -1.20000
AFIX   0
C50   1    0.782266    1.483559    0.132169    11.00000    0.01700    0.02275 =
         0.01427   -0.00358    0.00007   -0.00616
C51   1    1.043438    1.520263    0.154368    11.00000    0.02278    0.01533 =
         0.02194   -0.00857   -0.00506   -0.00019
C52   1    1.036275    1.594591    0.095365    11.00000    0.02825    0.01628 =
         0.01306   -0.00271    0.00099   -0.00759
AFIX  43
H52   2    0.964176    1.604237    0.072575    11.00000   -1.20000
AFIX   0
C53   1    1.132689    1.654391    0.069621    11.00000    0.02875    0.02142 =
         0.01916   -0.00504    0.00252   -0.00778
AFIX  43
H53   2    1.124518    1.704879    0.031478    11.00000   -1.20000
AFIX   0
C54   1    1.241671    1.637386    0.101927    11.00000    0.02718    0.02600 =
         0.03497   -0.01219    0.00106   -0.00713
AFIX  43
H54   2    1.308227    1.675892    0.084357    11.00000   -1.20000
AFIX   0
C55   1    1.252809    1.563137    0.160546    11.00000    0.02253    0.02972 =
         0.02685   -0.01371   -0.00492   -0.00562
AFIX  43
H55   2    1.326832    1.552019    0.181369    11.00000   -1.20000
AFIX   0
C56   1    1.152687    1.505392    0.188024    11.00000    0.02383    0.02341 =
         0.02565   -0.00703   -0.00515   -0.00188
AFIX  43
H56   2    1.158700    1.457493    0.228348    11.00000   -1.20000
AFIX   0
PART 2
F4A   4    1.089567    1.121665    0.724491   -21.00000    0.02868    0.08737 =
         0.03434    0.02819    0.00182   -0.00497
F3A   4    1.236975    1.190297    0.636383   -21.00000    0.12086    0.04451 =
         0.07807   -0.02963   -0.06917   -0.00273
F6A   4    1.049775    1.032138    0.652507   -21.00000    0.05927    0.05007 =
         0.07970   -0.04136   -0.02365   -0.00746
F5A   4    1.196570    1.100199    0.573464   -21.00000    0.02824    0.07644 =
         0.03741    0.00253    0.00942   -0.00600
HKLF 4
 
REM  21-arsacrown-7 RbPF6_4
REM R1 =  0.0957 for   10598 Fo > 4sig(Fo)  and  0.1140 for all   13908 data
REM    788 parameters refined using      0 restraints
 
END  
     
WGHT      0.1389     38.9624 

REM Instructions for potential hydrogen bonds
HTAB C7 F2
HTAB C7 F4A
EQIV $1 -x+1, -y+3, -z+1
HTAB C8 F7_$1
HTAB C9 F7_$1
HTAB C10 F11
EQIV $2 x-1, y, z
HTAB C11 F5_$2
EQIV $3 -x+2, -y+2, -z+1
HTAB C14 F5A_$3
EQIV $4 -x+1, -y+2, -z+1
HTAB C16 F12_$4
HTAB C24 F3_$2
HTAB C35 F1_$3
HTAB C37 F6A_$3
EQIV $5 x+1, y, z
HTAB C39 F10_$5
HTAB C39 F2
EQIV $6 -x+2, -y+3, -z+1
HTAB C42 F3A_$6
HTAB C43 F3_$6
HTAB C44 F9
HTAB C56 F12_$5

REM Highest difference peak  3.053,  deepest hole -3.015,  1-sigma level  0.206
Q1    1   0.9300  1.4626  0.1947  11.00000  0.05    2.78
Q2    1   0.8156  1.6303  0.2145  11.00000  0.05    1.33
Q3    1   0.6818  1.2454  0.7912  11.00000  0.05    1.27
Q4    1   0.7850  0.9395  0.7774  11.00000  0.05    1.17
Q5    1   0.7333  1.3126  0.2266  11.00000  0.05    1.16
Q6    1   0.6986  1.1175  0.6488  11.00000  0.05    1.11
Q7    1   0.3442  0.9935  0.8083  11.00000  0.05    1.09
Q8    1   0.5965  1.3959  0.3564  11.00000  0.05    1.07
Q9    1   1.0936  1.0588  0.0515  11.00000  0.05    1.05
Q10   1   0.8854  1.1366  0.6275  11.00000  0.05    1.04
Q11   1   0.8018  1.3829  0.3392  11.00000  0.05    1.03
Q12   1   0.9582  1.1440  0.6263  11.00000  0.05    1.03
Q13   1   1.2331  1.1348  0.6804  11.00000  0.05    1.02
Q14   1   0.5819  1.2396  0.8367  11.00000  0.05    1.02
Q15   1   0.7282  0.6675  0.8435  11.00000  0.05    1.02
;

loop_
_symmetry_equiv_pos_site_id
_space_group_symop_operation_xyz
1 +X,+Y,+Z
2 -X,-Y,-Z

loop_
_atom_site_label
_atom_site_type_symbol
_atom_site_fract_x
_atom_site_fract_y
_atom_site_fract_z
_atom_site_U_iso_or_equiv
_atom_site_adp_type
_atom_site_occupancy
_atom_site_site_symmetry_multiplicity
_atom_site_calc_flag
_atom_site_refinement_flags
_atom_site_disorder_assembly
_atom_site_disorder_group
Rb1 Rb 0.79334(8) 1.10422(6) 0.65139(5) 0.0360(2) Uani 1 2 d . . .
Rb2 Rb 1.29695(9) 0.61228(7) 0.65320(5) 0.0422(2) Uani 1 2 d . . .
As1 As 0.58145(6) 1.05247(4) 0.80576(3) 0.01293(18) Uani 1 2 d . . .
As2 As 1.08627(6) 0.56719(4) 0.80623(3) 0.01458(18) Uani 1 2 d . . .
P1 P 1.13013(18) 1.12070(13) 0.63836(11) 0.0229(4) Uani 1 2 d . . .
P2 P 1.63578(19) 0.62131(12) 0.63424(11) 0.0243(4) Uani 1 2 d . . .
F1 F 1.2318(5) 1.0457(4) 0.6652(4) 0.0601(19) Uani 1 2 d . . .
F2 F 1.0284(5) 1.1975(4) 0.6127(3) 0.0397(12) Uani 1 2 d . . .
F3 F 1.1901(11) 1.1846(6) 0.6775(6) 0.074(3) Uani 0.820(8) 2 d . . .
F4 F 1.0399(7) 1.0760(6) 0.7064(4) 0.058(3) Uani 0.820(8) 2 d . . .
F5 F 1.2128(6) 1.1665(6) 0.5657(4) 0.051(2) Uani 0.820(8) 2 d . . .
F6 F 1.0639(8) 1.0613(6) 0.5960(5) 0.057(2) Uani 0.820(8) 2 d . . .
F7 F 1.7268(7) 0.5395(5) 0.6303(6) 0.085(3) Uani 1 2 d . . .
F8 F 1.5477(6) 0.7071(4) 0.6359(4) 0.0591(18) Uani 1 2 d . . .
F9 F 1.5646(8) 0.5634(6) 0.7051(3) 0.079(3) Uani 1 2 d . . .
F10 F 1.7062(6) 0.6797(5) 0.5620(3) 0.0492(15) Uani 1 2 d . . .
F11 F 1.5438(5) 0.5859(4) 0.5899(3) 0.0431(13) Uani 1 2 d . . .
F12 F 1.7331(6) 0.6556(4) 0.6774(3) 0.0464(14) Uani 1 2 d . . .
O1 O 0.7754(5) 1.1913(4) 0.7742(3) 0.0270(11) Uani 1 2 d . . .
O2 O 0.7558(5) 1.2977(3) 0.6372(3) 0.0216(10) Uani 1 2 d . . .
O3 O 0.5904(5) 1.2069(4) 0.5824(3) 0.0277(11) Uani 1 2 d . . .
O4 O 0.6335(5) 1.0253(4) 0.5705(3) 0.0259(11) Uani 1 2 d . . .
O5 O 0.8294(5) 0.9218(4) 0.6459(3) 0.0236(10) Uani 1 2 d . . .
O6 O 0.6911(5) 0.8797(4) 0.7859(3) 0.0253(11) Uani 1 2 d . . .
O7 O 1.1868(5) 0.7508(3) 0.7884(3) 0.0246(11) Uani 1 2 d . . .
O8 O 1.2742(5) 0.8008(4) 0.6408(3) 0.0258(11) Uani 1 2 d . . .
O9 O 1.0916(6) 0.7280(5) 0.5889(3) 0.0424(16) Uani 1 2 d . . .
O10 O 1.1250(7) 0.5480(5) 0.5725(3) 0.0472(18) Uani 1 2 d . . .
O11 O 1.3212(7) 0.4280(4) 0.6351(3) 0.0408(16) Uani 1 2 d . . .
O12 O 1.2936(5) 0.4460(4) 0.7773(3) 0.0262(11) Uani 1 2 d . . .
C1 C 0.7113(6) 1.0619(5) 0.8654(4) 0.0185(13) Uani 1 2 d . . .
C2 C 0.7220(6) 1.0070(5) 0.9326(4) 0.0180(13) Uani 1 2 d . . .
C3 C 0.8153(6) 1.0152(5) 0.9740(4) 0.0200(13) Uani 1 2 d . . .
C4 C 0.8990(7) 1.0863(5) 0.9462(4) 0.0252(15) Uani 1 2 d . . .
C5 C 0.8893(7) 1.1449(5) 0.8786(4) 0.0235(14) Uani 1 2 d . . .
C6 C 0.7954(6) 1.1335(5) 0.8395(4) 0.0200(13) Uani 1 2 d . . .
C7 C 0.8539(7) 1.2678(5) 0.7443(4) 0.0232(14) Uani 1 2 d . . .
C8 C 0.7858(9) 1.3350(5) 0.6934(4) 0.0292(17) Uani 1 2 d . . .
C9 C 0.6537(9) 1.3456(6) 0.6033(5) 0.037(2) Uani 1 2 d . . .
C10 C 0.6162(9) 1.2997(6) 0.5495(5) 0.0345(19) Uani 1 2 d . . .
C11 C 0.5213(7) 1.1639(6) 0.5409(4) 0.0283(16) Uani 1 2 d . . .
C12 C 0.5132(7) 1.0657(6) 0.5763(4) 0.0295(16) Uani 1 2 d . . .
C13 C 0.6322(8) 0.9281(5) 0.5996(4) 0.0299(17) Uani 1 2 d . . .
C14 C 0.7620(9) 0.8939(6) 0.5956(4) 0.0314(17) Uani 1 2 d . . .
C15 C 0.8589(8) 0.8510(6) 0.7071(4) 0.0319(18) Uani 1 2 d . . .
C16 C 0.7511(8) 0.8100(6) 0.7567(4) 0.0292(16) Uani 1 2 d . . .
C17 C 0.5877(7) 0.8558(5) 0.8322(4) 0.0214(14) Uani 1 2 d . . .
C18 C 0.5442(8) 0.7672(5) 0.8585(4) 0.0297(16) Uani 1 2 d . . .
C19 C 0.4399(8) 0.7503(5) 0.9061(4) 0.0295(16) Uani 1 2 d . . .
C20 C 0.3781(7) 0.8217(5) 0.9303(4) 0.0273(16) Uani 1 2 d . . .
C21 C 0.4244(7) 0.9082(5) 0.9036(4) 0.0226(14) Uani 1 2 d . . .
C22 C 0.5255(6) 0.9273(5) 0.8544(4) 0.0202(13) Uani 1 2 d . . .
C23 C 0.4478(7) 1.1181(5) 0.8461(4) 0.0215(14) Uani 1 2 d . . .
C24 C 0.3380(7) 1.1273(5) 0.8150(4) 0.0243(14) Uani 1 2 d . . .
C25 C 0.2360(7) 1.1710(5) 0.8422(4) 0.0283(16) Uani 1 2 d . . .
C26 C 0.2457(7) 1.2062(5) 0.9001(4) 0.0296(17) Uani 1 2 d . . .
C27 C 0.3562(7) 1.1981(5) 0.9322(4) 0.0249(15) Uani 1 2 d . . .
C28 C 0.4546(7) 1.1528(4) 0.9054(4) 0.0193(13) Uani 1 2 d . . .
C29 C 1.0252(7) 0.6613(5) 0.8554(4) 0.0212(13) Uani 1 2 d . . .
C30 C 0.9241(7) 0.6499(5) 0.9042(4) 0.0212(14) Uani 1 2 d . . .
C31 C 0.8758(7) 0.7192(6) 0.9344(4) 0.0269(16) Uani 1 2 d . . .
C32 C 0.9366(8) 0.8026(5) 0.9151(4) 0.0293(17) Uani 1 2 d . . .
C33 C 1.0428(7) 0.8161(5) 0.8664(4) 0.0260(15) Uani 1 2 d . . .
C34 C 1.0852(7) 0.7452(5) 0.8367(4) 0.0212(13) Uani 1 2 d . . .
C35 C 1.2385(7) 0.8393(5) 0.7571(4) 0.0263(15) Uani 1 2 d . . .
C36 C 1.3270(8) 0.8326(6) 0.6950(5) 0.0309(17) Uani 1 2 d . . .
C37 C 1.1802(8) 0.8591(6) 0.6065(4) 0.036(2) Uani 1 2 d . . .
C38 C 1.1315(9) 0.8187(7) 0.5547(4) 0.042(2) Uani 1 2 d . . .
C39 C 1.0218(9) 0.6883(10) 0.5462(5) 0.057(3) Uani 1 2 d . . .
C40 C 1.0082(10) 0.5896(10) 0.5799(6) 0.061(4) Uani 1 2 d . . .
C41 C 1.1193(17) 0.4473(10) 0.5945(6) 0.076(5) Uani 1 2 d . . .
C42 C 1.2438(17) 0.4127(7) 0.5834(5) 0.066(4) Uani 1 2 d . . .
C43 C 1.3212(10) 0.3540(5) 0.6960(4) 0.037(2) Uani 1 2 d . . .
C44 C 1.3767(8) 0.3828(5) 0.7523(5) 0.0293(17) Uani 1 2 d . . .
C45 C 1.3089(7) 0.4609(5) 0.8427(4) 0.0213(14) Uani 1 2 d . . .
C46 C 1.4053(7) 0.4254(5) 0.8825(4) 0.0264(15) Uani 1 2 d . . .
C47 C 1.4080(7) 0.4412(5) 0.9502(4) 0.0260(15) Uani 1 2 d . . .
C48 C 1.3178(6) 0.4954(5) 0.9761(4) 0.0213(14) Uani 1 2 d . . .
C49 C 1.2250(6) 0.5310(5) 0.9337(4) 0.0185(13) Uani 1 2 d . . .
C50 C 1.2177(6) 0.5164(5) 0.8678(3) 0.0182(13) Uani 1 2 d . . .
C51 C 0.9566(6) 0.4797(5) 0.8456(4) 0.0191(13) Uani 1 2 d . . .
C52 C 0.9637(7) 0.4054(5) 0.9046(3) 0.0194(13) Uani 1 2 d . . .
C53 C 0.8673(7) 0.3456(5) 0.9304(4) 0.0233(14) Uani 1 2 d . . .
C54 C 0.7583(7) 0.3626(5) 0.8981(4) 0.0287(16) Uani 1 2 d . . .
C55 C 0.7472(7) 0.4369(5) 0.8395(4) 0.0248(15) Uani 1 2 d . . .
C56 C 0.8473(7) 0.4946(5) 0.8120(4) 0.0239(14) Uani 1 2 d . . .
H2 H 0.66382 0.96182 0.95136 0.0216 Uiso 1 2 calc R . .
H3 H 0.822 0.97522 1.01853 0.0240 Uiso 1 2 calc R . .
H4 H 0.96157 1.09453 0.97295 0.0303 Uiso 1 2 calc R . .
H5 H 0.94591 1.19134 0.86018 0.0281 Uiso 1 2 calc R . .
H7A H 0.92892 1.2491 0.72021 0.0278 Uiso 1 2 calc R . .
H7B H 0.87619 1.29393 0.78172 0.0278 Uiso 1 2 calc R . .
H8A H 0.71056 1.35295 0.71781 0.0351 Uiso 1 2 calc R . .
H8B H 0.83558 1.38872 0.67359 0.0351 Uiso 1 2 calc R . .
H9A H 0.67673 1.40788 0.57989 0.0444 Uiso 1 2 calc R . .
H9B H 0.58482 1.34689 0.63885 0.0444 Uiso 1 2 calc R . .
H10A H 0.54345 1.32979 0.5289 0.0414 Uiso 1 2 calc R . .
H10B H 0.6821 1.304 0.51128 0.0414 Uiso 1 2 calc R . .
H11A H 0.56228 1.17278 0.49299 0.0339 Uiso 1 2 calc R . .
H11B H 0.43915 1.19063 0.53743 0.0339 Uiso 1 2 calc R . .
H12A H 0.48286 1.05693 0.62619 0.0353 Uiso 1 2 calc R . .
H12B H 0.45624 1.03716 0.55376 0.0353 Uiso 1 2 calc R . .
H13A H 0.58328 0.89998 0.57236 0.0358 Uiso 1 2 calc R . .
H13B H 0.5962 0.91341 0.64875 0.0358 Uiso 1 2 calc R . .
H14A H 0.76262 0.82799 0.60601 0.0377 Uiso 1 2 calc R . .
H14B H 0.80153 0.91728 0.54774 0.0377 Uiso 1 2 calc R . .
H15A H 0.91338 0.87574 0.73358 0.0383 Uiso 1 2 calc R . .
H15B H 0.90409 0.80307 0.69034 0.0383 Uiso 1 2 calc R . .
H16A H 0.69434 0.78567 0.73128 0.0351 Uiso 1 2 calc R . .
H16B H 0.77847 0.76072 0.79473 0.0351 Uiso 1 2 calc R . .
H18 H 0.58566 0.71956 0.84386 0.0356 Uiso 1 2 calc R . .
H19 H 0.40999 0.69148 0.92245 0.0354 Uiso 1 2 calc R . .
H20 H 0.3086 0.8108 0.9631 0.0328 Uiso 1 2 calc R . .
H21 H 0.38526 0.95558 0.91962 0.0271 Uiso 1 2 calc R . .
H24 H 0.33176 1.10417 0.77566 0.0291 Uiso 1 2 calc R . .
H25 H 0.16203 1.17642 0.82139 0.0340 Uiso 1 2 calc R . .
H26 H 0.1781 1.23557 0.91797 0.0356 Uiso 1 2 calc R . .
H27 H 0.36327 1.22274 0.97063 0.0299 Uiso 1 2 calc R . .
H28 H 0.52745 1.1451 0.92748 0.0231 Uiso 1 2 calc R . .
H30 H 0.88588 0.59362 0.9179 0.0255 Uiso 1 2 calc R . .
H31 H 0.80514 0.7103 0.96643 0.0322 Uiso 1 2 calc R . .
H32 H 0.90621 0.84964 0.9347 0.0352 Uiso 1 2 calc R . .
H33 H 1.0839 0.87115 0.85433 0.0312 Uiso 1 2 calc R . .
H35A H 1.17359 0.88312 0.74151 0.0316 Uiso 1 2 calc R . .
H35B H 1.28082 0.85908 0.79182 0.0316 Uiso 1 2 calc R . .
H36A H 1.39402 0.79166 0.71227 0.0371 Uiso 1 2 calc R . .
H36B H 1.36208 0.89207 0.67324 0.0371 Uiso 1 2 calc R . .
H37A H 1.11427 0.8673 0.64186 0.0437 Uiso 1 2 calc R . .
H37B H 1.21433 0.91823 0.58248 0.0437 Uiso 1 2 calc R . .
H38A H 1.19493 0.8175 0.51617 0.0498 Uiso 1 2 calc R . .
H38B H 1.06256 0.85508 0.53463 0.0498 Uiso 1 2 calc R . .
H39A H 0.94101 0.71726 0.54227 0.0679 Uiso 1 2 calc R . .
H39B H 1.06384 0.6974 0.49855 0.0679 Uiso 1 2 calc R . .
H40A H 0.9491 0.56393 0.55673 0.0730 Uiso 1 2 calc R . .
H40B H 0.97881 0.57967 0.63004 0.0730 Uiso 1 2 calc R . .
H41A H 1.06497 0.42581 0.56602 0.0912 Uiso 1 2 calc R . .
H41B H 1.08795 0.42683 0.64432 0.0912 Uiso 1 2 calc R . .
H42A H 1.27939 0.44234 0.53573 0.0786 Uiso 1 2 calc R . .
H42B H 1.2409 0.34796 0.58715 0.0786 Uiso 1 2 calc R . .
H43A H 1.23727 0.33414 0.71259 0.0439 Uiso 1 2 calc R . .
H43B H 1.36819 0.30345 0.6843 0.0439 Uiso 1 2 calc R . .
H44A H 1.45534 0.41144 0.73352 0.0351 Uiso 1 2 calc R . .
H44B H 1.39083 0.3304 0.79141 0.0351 Uiso 1 2 calc R . .
H46 H 1.46769 0.39143 0.86468 0.0317 Uiso 1 2 calc R . .
H47 H 1.47065 0.41527 0.97818 0.0312 Uiso 1 2 calc R . .
H48 H 1.32029 0.50716 1.02052 0.0256 Uiso 1 2 calc R . .
H49 H 1.16406 0.5667 0.95082 0.0221 Uiso 1 2 calc R . .
H52 H 1.03582 0.39576 0.92743 0.0233 Uiso 1 2 calc R . .
H53 H 0.87548 0.29512 0.96852 0.0279 Uiso 1 2 calc R . .
H54 H 0.69177 0.32411 0.91564 0.0344 Uiso 1 2 calc R . .
H55 H 0.67317 0.44798 0.81863 0.0298 Uiso 1 2 calc R . .
H56 H 0.8413 0.54251 0.77165 0.0287 Uiso 1 2 calc R . .
F4A F 1.090(3) 1.122(3) 0.7245(18) 0.058(3) Uiso 0.180(8) 2 d . . .
F3A F 1.237(6) 1.190(3) 0.636(3) 0.074(3) Uiso 0.180(8) 2 d . . .
F6A F 1.050(4) 1.032(3) 0.653(3) 0.057(2) Uiso 0.180(8) 2 d . . .
F5A F 1.197(3) 1.100(3) 0.5735(18) 0.051(2) Uiso 0.180(8) 2 d . . .

loop_
_atom_site_aniso_label
_atom_site_aniso_U_11
_atom_site_aniso_U_22
_atom_site_aniso_U_33
_atom_site_aniso_U_12
_atom_site_aniso_U_13
_atom_site_aniso_U_23
Rb1 0.0370(5) 0.0360(5) 0.0350(5) -0.0020(3) -0.0035(3) -0.0091(3)
Rb2 0.0452(5) 0.0431(5) 0.0355(5) -0.0027(4) -0.0001(4) -0.0059(4)
As1 0.0116(3) 0.0163(3) 0.0103(3) -0.0005(2) -0.0003(2) -0.0026(2)
As2 0.0134(3) 0.0193(3) 0.0096(3) 0.0013(2) -0.0004(2) -0.0016(2)
P1 0.0223(9) 0.0189(9) 0.0279(9) -0.0041(7) 0.0013(7) -0.0074(7)
P2 0.0322(10) 0.0150(8) 0.0270(10) -0.0009(7) -0.0135(8) -0.0037(7)
F1 0.032(3) 0.035(3) 0.107(6) 0.007(2) 0.002(3) -0.009(3)
F2 0.039(3) 0.038(3) 0.037(3) 0.002(2) -0.003(2) -0.001(2)
F3 0.121(9) 0.045(4) 0.078(7) -0.003(5) -0.069(7) -0.030(5)
F4 0.029(4) 0.087(6) 0.034(4) -0.005(3) 0.002(3) 0.028(4)
F5 0.028(3) 0.076(6) 0.037(4) -0.006(4) 0.009(3) 0.003(4)
F6 0.059(5) 0.050(4) 0.080(6) -0.007(4) -0.024(4) -0.041(4)
F7 0.059(4) 0.037(3) 0.182(9) 0.025(3) -0.057(5) -0.053(5)
F8 0.042(3) 0.044(3) 0.096(5) 0.014(3) 0.002(3) -0.032(3)
F9 0.110(6) 0.081(5) 0.033(3) -0.064(5) -0.017(4) 0.022(3)
F10 0.043(3) 0.068(4) 0.034(3) -0.017(3) 0.005(2) -0.010(3)
F11 0.037(3) 0.059(4) 0.043(3) -0.008(2) -0.012(2) -0.025(3)
F12 0.065(4) 0.033(3) 0.045(3) -0.014(3) -0.029(3) -0.005(2)
O1 0.029(3) 0.023(3) 0.028(3) -0.012(2) -0.007(2) 0.000(2)
O2 0.028(3) 0.018(2) 0.017(2) 0.0026(19) -0.0008(19) -0.0031(18)
O3 0.026(3) 0.035(3) 0.022(3) -0.000(2) -0.010(2) -0.003(2)
O4 0.026(3) 0.024(3) 0.024(3) -0.013(2) -0.005(2) 0.002(2)
O5 0.023(3) 0.022(2) 0.025(3) -0.003(2) 0.001(2) -0.005(2)
O6 0.026(3) 0.023(3) 0.027(3) 0.001(2) 0.002(2) -0.009(2)
O7 0.028(3) 0.016(2) 0.029(3) -0.009(2) 0.001(2) -0.004(2)
O8 0.026(3) 0.025(3) 0.022(3) 0.006(2) 0.002(2) -0.002(2)
O9 0.027(3) 0.072(5) 0.021(3) -0.006(3) -0.009(2) 0.004(3)
O10 0.055(4) 0.064(5) 0.024(3) -0.033(4) -0.002(3) -0.008(3)
O11 0.075(5) 0.025(3) 0.023(3) -0.021(3) 0.012(3) -0.010(2)
O12 0.028(3) 0.028(3) 0.026(3) 0.001(2) -0.002(2) -0.015(2)
C1 0.016(3) 0.021(3) 0.020(3) -0.003(2) -0.001(2) -0.008(3)
C2 0.015(3) 0.021(3) 0.015(3) 0.001(2) -0.000(2) 0.001(2)
C3 0.018(3) 0.023(3) 0.019(3) 0.005(3) -0.007(3) -0.004(3)
C4 0.023(3) 0.025(4) 0.028(4) 0.003(3) -0.008(3) -0.005(3)
C5 0.022(3) 0.022(3) 0.025(4) -0.001(3) -0.002(3) -0.003(3)
C6 0.017(3) 0.019(3) 0.023(3) -0.000(2) -0.003(3) -0.005(3)
C7 0.025(3) 0.020(3) 0.027(4) -0.008(3) 0.001(3) -0.010(3)
C8 0.052(5) 0.015(3) 0.023(4) -0.005(3) -0.003(3) -0.008(3)
C9 0.051(5) 0.031(4) 0.034(4) 0.023(4) -0.017(4) -0.017(3)
C10 0.050(5) 0.025(4) 0.029(4) 0.015(4) -0.017(4) -0.007(3)
C11 0.017(3) 0.043(5) 0.025(4) -0.005(3) -0.007(3) -0.005(3)
C12 0.022(4) 0.040(4) 0.025(4) -0.008(3) -0.003(3) -0.004(3)
C13 0.043(5) 0.026(4) 0.020(3) -0.019(3) -0.013(3) 0.002(3)
C14 0.048(5) 0.028(4) 0.019(3) -0.006(3) 0.001(3) -0.009(3)
C15 0.033(4) 0.036(4) 0.025(4) 0.012(3) -0.001(3) -0.008(3)
C16 0.035(4) 0.030(4) 0.022(4) 0.013(3) -0.008(3) -0.006(3)
C17 0.025(3) 0.019(3) 0.020(3) -0.003(3) -0.005(3) -0.005(3)
C18 0.038(4) 0.019(3) 0.033(4) 0.002(3) -0.009(3) -0.007(3)
C19 0.031(4) 0.020(4) 0.035(4) -0.005(3) -0.008(3) 0.000(3)
C20 0.023(4) 0.027(4) 0.026(4) -0.015(3) 0.002(3) 0.004(3)
C21 0.029(4) 0.022(3) 0.015(3) -0.009(3) 0.002(3) -0.001(2)
C22 0.018(3) 0.026(3) 0.018(3) -0.006(3) 0.000(2) -0.008(3)
C23 0.023(3) 0.018(3) 0.023(3) -0.003(3) -0.002(3) -0.002(3)
C24 0.023(3) 0.021(3) 0.029(4) 0.001(3) -0.003(3) -0.005(3)
C25 0.023(4) 0.028(4) 0.030(4) -0.000(3) -0.004(3) 0.001(3)
C26 0.028(4) 0.023(4) 0.033(4) 0.004(3) 0.003(3) 0.000(3)
C27 0.027(4) 0.021(3) 0.022(3) 0.007(3) 0.003(3) 0.001(3)
C28 0.030(4) 0.013(3) 0.014(3) 0.000(3) 0.001(3) -0.004(2)
C29 0.022(3) 0.022(3) 0.019(3) 0.001(3) -0.004(3) -0.004(3)
C30 0.030(4) 0.016(3) 0.017(3) 0.001(3) -0.000(3) -0.005(2)
C31 0.022(4) 0.035(4) 0.023(4) 0.011(3) -0.000(3) -0.010(3)
C32 0.040(4) 0.024(4) 0.029(4) 0.010(3) -0.013(3) -0.012(3)
C33 0.029(4) 0.019(3) 0.032(4) -0.000(3) -0.007(3) -0.009(3)
C34 0.023(3) 0.019(3) 0.024(3) 0.002(3) -0.008(3) -0.007(3)
C35 0.028(4) 0.019(3) 0.032(4) -0.010(3) -0.004(3) -0.006(3)
C36 0.032(4) 0.024(4) 0.035(4) -0.008(3) 0.000(3) -0.005(3)
C37 0.036(4) 0.043(5) 0.023(4) 0.021(4) -0.000(3) 0.002(3)
C38 0.032(4) 0.065(6) 0.019(4) 0.020(4) -0.003(3) 0.001(4)
C39 0.030(5) 0.111(10) 0.023(4) -0.008(5) -0.012(4) -0.001(5)
C40 0.043(6) 0.107(10) 0.030(5) -0.037(6) -0.004(4) -0.009(6)
C41 0.126(13) 0.069(8) 0.034(6) -0.063(9) -0.022(7) 0.002(5)
C42 0.148(14) 0.035(5) 0.017(4) -0.043(7) 0.006(6) -0.011(4)
C43 0.062(6) 0.020(4) 0.027(4) -0.013(4) 0.015(4) -0.009(3)
C44 0.034(4) 0.019(3) 0.035(4) -0.007(3) 0.009(3) -0.012(3)
C45 0.022(3) 0.014(3) 0.029(4) -0.002(2) -0.002(3) -0.008(3)
C46 0.019(3) 0.025(4) 0.036(4) -0.003(3) -0.002(3) -0.008(3)
C47 0.020(3) 0.024(4) 0.035(4) -0.002(3) -0.008(3) -0.006(3)
C48 0.017(3) 0.027(4) 0.022(3) -0.003(3) -0.008(3) -0.008(3)
C49 0.011(3) 0.025(3) 0.017(3) -0.001(2) -0.002(2) -0.000(2)
C50 0.017(3) 0.023(3) 0.014(3) -0.006(2) 0.000(2) -0.004(2)
C51 0.023(3) 0.015(3) 0.022(3) -0.000(2) -0.005(3) -0.009(2)
C52 0.028(4) 0.016(3) 0.013(3) -0.008(3) 0.001(3) -0.003(2)
C53 0.029(4) 0.021(3) 0.019(3) -0.008(3) 0.003(3) -0.005(3)
C54 0.027(4) 0.026(4) 0.035(4) -0.007(3) 0.001(3) -0.012(3)
C55 0.023(3) 0.030(4) 0.027(4) -0.006(3) -0.005(3) -0.014(3)
C56 0.024(3) 0.023(3) 0.026(4) -0.002(3) -0.005(3) -0.007(3)

loop_
_atom_type_symbol
_atom_type_description
_atom_type_scat_dispersion_real
_atom_type_scat_dispersion_imag
_atom_type_scat_source
C C 0.0033 0.0016
;
International Tables for Crystallography
(Vol. C, Tables 4.2.6.8 and 6.1.1.4)
;
H H 0.0000 0.0000
;
International Tables for Crystallography
(Vol. C, Table 6.1.1.4)
;
As As 0.0499 2.0058
;
International Tables for Crystallography
(Vol. C, Tables 4.2.6.8 and 6.1.1.4)
;
F F 0.0171 0.0103
;
International Tables for Crystallography
(Vol. C, Tables 4.2.6.8 and 6.1.1.4)
;
O O 0.0106 0.0060
;
International Tables for Crystallography
(Vol. C, Tables 4.2.6.8 and 6.1.1.4)
;
P P 0.1023 0.0942
;
International Tables for Crystallography
(Vol. C, Tables 4.2.6.8 and 6.1.1.4)
;
Rb Rb -0.9393 2.9676
;
International Tables for Crystallography
(Vol. C, Tables 4.2.6.8 and 6.1.1.4)
;

loop_
_geom_angle_atom_site_label_1
_geom_angle_atom_site_label_2
_geom_angle_atom_site_label_3
_geom_angle
_geom_angle_publ_flag
_geom_angle_site_symmetry_1
_geom_angle_site_symmetry_2
_geom_angle_site_symmetry_3
As1 Rb1 F2 135.05(12) yes . . .
As1 Rb1 F4 104.65(14) yes . . .
As1 Rb1 F6 141.56(16) yes . . .
As1 Rb1 O1 52.95(10) yes . . .
As1 Rb1 O2 91.06(10) yes . . .
As1 Rb1 O3 85.10(10) yes . . .
As1 Rb1 O4 92.11(10) yes . . .
As1 Rb1 O5 94.50(10) yes . . .
As1 Rb1 F6A 121.7(8) yes . . .
F2 Rb1 F4 44.98(18) yes . . .
F2 Rb1 F6 42.3(2) yes . . .
F2 Rb1 O1 83.69(16) yes . . .
F2 Rb1 O2 69.92(15) yes . . .
F2 Rb1 O3 113.55(15) yes . . .
F2 Rb1 O4 132.76(15) yes . . .
F2 Rb1 O5 109.01(16) yes . . .
F2 Rb1 F6A 49.2(7) yes . . .
F4 Rb1 F6 42.3(2) yes . . .
F4 Rb1 O1 74.7(2) yes . . .
F4 Rb1 O2 100.9(2) yes . . .
F4 Rb1 O3 156.4(2) yes . . .
F4 Rb1 O4 140.4(2) yes . . .
F4 Rb1 O5 82.5(2) yes . . .
F6 Rb1 O1 114.3(2) yes . . .
F6 Rb1 O2 111.18(18) yes . . .
F6 Rb1 O3 133.2(2) yes . . .
F6 Rb1 O4 105.3(2) yes . . .
F6 Rb1 O5 66.89(19) yes . . .
O1 Rb1 O2 55.84(14) yes . . .
O1 Rb1 O3 95.61(16) yes . . .
O1 Rb1 O4 140.00(15) yes . . .
O1 Rb1 O5 131.57(15) yes . . .
O1 Rb1 F6A 101.5(10) yes . . .
O2 Rb1 O3 56.92(17) yes . . .
O2 Rb1 O4 114.64(15) yes . . .
O2 Rb1 O5 172.59(15) yes . . .
O2 Rb1 F6A 117.9(8) yes . . .
O3 Rb1 O4 58.40(17) yes . . .
O3 Rb1 O5 118.65(17) yes . . .
O3 Rb1 F6A 153.2(8) yes . . .
O4 Rb1 O5 60.32(15) yes . . .
O4 Rb1 F6A 114.8(10) yes . . .
O5 Rb1 F6A 62.9(8) yes . . .
As2 Rb2 F8 126.17(16) yes . . .
As2 Rb2 F9 107.03(12) yes . . .
As2 Rb2 F11 147.64(11) yes . . .
As2 Rb2 O8 90.88(11) yes . . .
As2 Rb2 O9 82.96(11) yes . . .
As2 Rb2 O10 91.42(13) yes . . .
As2 Rb2 O11 97.94(12) yes . . .
As2 Rb2 O12 53.38(11) yes . . .
F8 Rb2 F9 42.38(18) yes . . .
F8 Rb2 F11 44.1(2) yes . . .
F8 Rb2 O8 66.72(17) yes . . .
F8 Rb2 O9 115.74(18) yes . . .
F8 Rb2 O10 142.0(2) yes . . .
F8 Rb2 O11 112.8(2) yes . . .
F8 Rb2 O12 109.06(17) yes . . .
F9 Rb2 F11 42.43(17) yes . . .
F9 Rb2 O8 103.4(2) yes . . .
F9 Rb2 O9 157.8(2) yes . . .
F9 Rb2 O10 139.1(2) yes . . .
F9 Rb2 O11 81.1(2) yes . . .
F9 Rb2 O12 68.36(16) yes . . .
F11 Rb2 O8 105.13(17) yes . . .
F11 Rb2 O9 129.32(15) yes . . .
F11 Rb2 O10 107.3(2) yes . . .
F11 Rb2 O11 70.9(2) yes . . .
F11 Rb2 O12 97.23(15) yes . . .
O8 Rb2 O9 55.9(2) yes . . .
O8 Rb2 O10 112.73(19) yes . . .
O8 Rb2 O11 168.54(16) yes . . .
O8 Rb2 O12 134.29(17) yes . . .
O9 Rb2 O10 57.8(2) yes . . .
O9 Rb2 O11 117.8(2) yes . . .
O9 Rb2 O12 130.62(16) yes . . .
O10 Rb2 O11 60.0(2) yes . . .
O10 Rb2 O12 97.31(18) yes . . .
O11 Rb2 O12 57.15(16) yes . . .
Rb1 As1 C1 90.82(19) yes . . .
Rb1 As1 C22 123.5(2) yes . . .
Rb1 As1 C23 135.03(19) yes . . .
C1 As1 C22 99.1(3) yes . . .
C1 As1 C23 100.4(3) yes . . .
C22 As1 C23 97.7(3) yes . . .
Rb2 As2 C29 123.13(19) yes . . .
Rb2 As2 C50 91.69(18) yes . . .
Rb2 As2 C51 135.3(2) yes . . .
C29 As2 C50 97.4(3) yes . . .
C29 As2 C51 97.7(3) yes . . .
C50 As2 C51 101.0(3) yes . . .
F1 P1 F2 178.7(4) yes . . .
F1 P1 F3 88.8(5) yes . . .
F1 P1 F4 89.7(4) yes . . .
F1 P1 F5 93.4(4) yes . . .
F1 P1 F6 94.9(4) yes . . .
F1 P1 F4A 88.6(13) yes . . .
F1 P1 F3A 84.0(18) yes . . .
F1 P1 F6A 80.5(14) yes . . .
F1 P1 F5A 73.4(14) yes . . .
F2 P1 F3 90.0(5) yes . . .
F2 P1 F4 90.0(4) yes . . .
F2 P1 F5 86.9(3) yes . . .
F2 P1 F6 86.4(4) yes . . .
F2 P1 F4A 90.4(13) yes . . .
F2 P1 F3A 95.2(18) yes . . .
F2 P1 F6A 100.3(14) yes . . .
F2 P1 F5A 107.6(14) yes . . .
F3 P1 F4 93.1(5) yes . . .
F3 P1 F5 90.1(5) yes . . .
F3 P1 F6 176.3(5) yes . . .
F4 P1 F5 175.6(4) yes . . .
F4 P1 F6 87.6(5) yes . . .
F5 P1 F6 89.0(5) yes . . .
F4A P1 F3A 88(2) yes . . .
F4A P1 F6A 88(2) yes . . .
F4A P1 F5A 161.8(18) yes . . .
F3A P1 F6A 164(2) yes . . .
F3A P1 F5A 88(3) yes . . .
F6A P1 F5A 91(2) yes . . .
F7 P2 F8 177.5(4) yes . . .
F7 P2 F9 91.1(4) yes . . .
F7 P2 F10 89.1(4) yes . . .
F7 P2 F11 90.5(4) yes . . .
F7 P2 F12 87.6(4) yes . . .
F8 P2 F9 91.2(4) yes . . .
F8 P2 F10 88.6(3) yes . . .
F8 P2 F11 90.3(4) yes . . .
F8 P2 F12 91.5(4) yes . . .
F9 P2 F10 179.2(4) yes . . .
F9 P2 F11 89.0(4) yes . . .
F9 P2 F12 92.2(4) yes . . .
F10 P2 F11 90.2(3) yes . . .
F10 P2 F12 88.6(3) yes . . .
F11 P2 F12 177.8(3) yes . . .
Rb1 F2 P1 105.0(2) yes . . .
Rb1 F4 P1 103.0(3) yes . . .
Rb1 F6 P1 95.9(4) yes . . .
Rb2 F8 P2 98.4(3) yes . . .
Rb2 F9 P2 95.1(3) yes . . .
Rb2 F11 P2 106.6(3) yes . . .
Rb1 O1 C6 115.4(4) yes . . .
Rb1 O1 C7 100.2(4) yes . . .
C6 O1 C7 119.9(6) yes . . .
Rb1 O2 C8 118.8(4) yes . . .
Rb1 O2 C9 121.2(5) yes . . .
C8 O2 C9 110.9(6) yes . . .
Rb1 O3 C10 114.5(5) yes . . .
Rb1 O3 C11 117.4(4) yes . . .
C10 O3 C11 113.7(6) yes . . .
Rb1 O4 C12 107.9(5) yes . . .
Rb1 O4 C13 108.3(5) yes . . .
C12 O4 C13 112.3(6) yes . . .
Rb1 O5 C14 115.7(4) yes . . .
Rb1 O5 C15 122.2(5) yes . . .
C14 O5 C15 115.7(6) yes . . .
C16 O6 C17 117.0(6) yes . . .
C34 O7 C35 117.6(6) yes . . .
Rb2 O8 C36 115.5(4) yes . . .
Rb2 O8 C37 125.3(5) yes . . .
C36 O8 C37 114.5(7) yes . . .
Rb2 O9 C38 111.4(5) yes . . .
Rb2 O9 C39 114.8(7) yes . . .
C38 O9 C39 114.1(7) yes . . .
Rb2 O10 C40 110.4(7) yes . . .
Rb2 O10 C41 110.3(7) yes . . .
C40 O10 C41 112.4(10) yes . . .
Rb2 O11 C42 112.7(6) yes . . .
Rb2 O11 C43 119.2(5) yes . . .
C42 O11 C43 112.4(7) yes . . .
Rb2 O12 C44 104.5(4) yes . . .
Rb2 O12 C45 116.1(4) yes . . .
C44 O12 C45 117.7(6) yes . . .
As1 C1 C2 124.7(5) yes . . .
As1 C1 C6 117.6(5) yes . . .
C2 C1 C6 117.6(7) yes . . .
C1 C2 C3 123.5(6) yes . . .
C2 C3 C4 117.4(6) yes . . .
C3 C4 C5 120.7(7) yes . . .
C4 C5 C6 119.6(7) yes . . .
O1 C6 C1 115.7(6) yes . . .
O1 C6 C5 123.2(6) yes . . .
C1 C6 C5 121.1(6) yes . . .
O1 C7 C8 107.8(6) yes . . .
O2 C8 C7 110.3(6) yes . . .
O2 C9 C10 109.8(8) yes . . .
O3 C10 C9 110.0(7) yes . . .
O3 C11 C12 108.6(6) yes . . .
O4 C12 C11 108.7(6) yes . . .
O4 C13 C14 108.0(6) yes . . .
O5 C14 C13 110.4(7) yes . . .
O5 C15 C16 115.3(7) yes . . .
O6 C16 C15 108.0(7) yes . . .
O6 C17 C18 124.8(7) yes . . .
O6 C17 C22 115.3(6) yes . . .
C18 C17 C22 119.9(7) yes . . .
C17 C18 C19 120.0(8) yes . . .
C18 C19 C20 120.5(7) yes . . .
C19 C20 C21 117.7(7) yes . . .
C20 C21 C22 123.0(7) yes . . .
As1 C22 C17 117.2(5) yes . . .
As1 C22 C21 123.8(6) yes . . .
C17 C22 C21 118.8(7) yes . . .
As1 C23 C24 116.9(6) yes . . .
As1 C23 C28 124.4(6) yes . . .
C24 C23 C28 118.7(7) yes . . .
C23 C24 C25 120.5(8) yes . . .
C24 C25 C26 119.7(8) yes . . .
C25 C26 C27 120.8(7) yes . . .
C26 C27 C28 118.5(8) yes . . .
C23 C28 C27 121.8(7) yes . . .
As2 C29 C30 123.1(6) yes . . .
As2 C29 C34 118.3(5) yes . . .
C30 C29 C34 118.5(7) yes . . .
C29 C30 C31 122.7(7) yes . . .
C30 C31 C32 118.1(7) yes . . .
C31 C32 C33 120.9(8) yes . . .
C32 C33 C34 118.5(7) yes . . .
O7 C34 C29 115.1(7) yes . . .
O7 C34 C33 123.7(6) yes . . .
C29 C34 C33 121.3(6) yes . . .
O7 C35 C36 107.9(7) yes . . .
O8 C36 C35 114.7(7) yes . . .
O8 C37 C38 109.5(8) yes . . .
O9 C38 C37 109.8(7) yes . . .
O9 C39 C40 109.3(8) yes . . .
O10 C40 C39 107.6(9) yes . . .
O10 C41 C42 107.3(12) yes . . .
O11 C42 C41 111.6(10) yes . . .
O11 C43 C44 108.9(7) yes . . .
O12 C44 C43 108.5(7) yes . . .
O12 C45 C46 124.0(7) yes . . .
O12 C45 C50 115.3(6) yes . . .
C46 C45 C50 120.7(8) yes . . .
C45 C46 C47 119.0(7) yes . . .
C46 C47 C48 120.9(7) yes . . .
C47 C48 C49 117.8(7) yes . . .
C48 C49 C50 123.4(7) yes . . .
As2 C50 C45 117.9(5) yes . . .
As2 C50 C49 124.0(5) yes . . .
C45 C50 C49 118.1(6) yes . . .
As2 C51 C52 125.1(6) yes . . .
As2 C51 C56 116.2(5) yes . . .
C52 C51 C56 118.7(6) yes . . .
C51 C52 C53 122.3(7) yes . . .
C52 C53 C54 118.5(6) yes . . .
C53 C54 C55 120.8(7) yes . . .
C54 C55 C56 120.1(7) yes . . .
C51 C56 C55 119.5(6) yes . . .
Rb1 F6A P1 103.3(17) yes . . .
C1 C2 H2 118.250 no . . .
C3 C2 H2 118.233 no . . .
C2 C3 H3 121.298 no . . .
C4 C3 H3 121.283 no . . .
C3 C4 H4 119.650 no . . .
C5 C4 H4 119.662 no . . .
C4 C5 H5 120.215 no . . .
C6 C5 H5 120.225 no . . .
O1 C7 H7A 110.155 no . . .
O1 C7 H7B 110.162 no . . .
C8 C7 H7A 110.148 no . . .
C8 C7 H7B 110.155 no . . .
H7A C7 H7B 108.456 no . . .
O2 C8 H8A 109.583 no . . .
O2 C8 H8B 109.587 no . . .
C7 C8 H8A 109.594 no . . .
C7 C8 H8B 109.599 no . . .
H8A C8 H8B 108.118 no . . .
O2 C9 H9A 109.700 no . . .
O2 C9 H9B 109.705 no . . .
C10 C9 H9A 109.699 no . . .
C10 C9 H9B 109.692 no . . .
H9A C9 H9B 108.205 no . . .
O3 C10 H10A 109.669 no . . .
O3 C10 H10B 109.660 no . . .
C9 C10 H10A 109.656 no . . .
C9 C10 H10B 109.662 no . . .
H10A C10 H10B 108.165 no . . .
O3 C11 H11A 109.968 no . . .
O3 C11 H11B 109.973 no . . .
C12 C11 H11A 109.972 no . . .
C12 C11 H11B 109.965 no . . .
H11A C11 H11B 108.353 no . . .
O4 C12 H12A 109.947 no . . .
O4 C12 H12B 109.940 no . . .
C11 C12 H12A 109.952 no . . .
C11 C12 H12B 109.949 no . . .
H12A C12 H12B 108.341 no . . .
O4 C13 H13A 110.096 no . . .
O4 C13 H13B 110.110 no . . .
C14 C13 H13A 110.096 no . . .
C14 C13 H13B 110.103 no . . .
H13A C13 H13B 108.423 no . . .
O5 C14 H14A 109.570 no . . .
O5 C14 H14B 109.565 no . . .
C13 C14 H14A 109.569 no . . .
C13 C14 H14B 109.563 no . . .
H14A C14 H14B 108.104 no . . .
O5 C15 H15A 108.444 no . . .
O5 C15 H15B 108.454 no . . .
C16 C15 H15A 108.441 no . . .
C16 C15 H15B 108.447 no . . .
H15A C15 H15B 107.484 no . . .
O6 C16 H16A 110.094 no . . .
O6 C16 H16B 110.095 no . . .
C15 C16 H16A 110.090 no . . .
C15 C16 H16B 110.095 no . . .
H16A C16 H16B 108.419 no . . .
C17 C18 H18 119.989 no . . .
C19 C18 H18 119.971 no . . .
C18 C19 H19 119.728 no . . .
C20 C19 H19 119.739 no . . .
C19 C20 H20 121.140 no . . .
C21 C20 H20 121.140 no . . .
C20 C21 H21 118.528 no . . .
C22 C21 H21 118.519 no . . .
C23 C24 H24 119.754 no . . .
C25 C24 H24 119.752 no . . .
C24 C25 H25 120.144 no . . .
C26 C25 H25 120.166 no . . .
C25 C26 H26 119.619 no . . .
C27 C26 H26 119.614 no . . .
C26 C27 H27 120.774 no . . .
C28 C27 H27 120.767 no . . .
C23 C28 H28 119.077 no . . .
C27 C28 H28 119.084 no . . .
C29 C30 H30 118.677 no . . .
C31 C30 H30 118.668 no . . .
C30 C31 H31 120.967 no . . .
C32 C31 H31 120.958 no . . .
C31 C32 H32 119.561 no . . .
C33 C32 H32 119.553 no . . .
C32 C33 H33 120.732 no . . .
C34 C33 H33 120.723 no . . .
O7 C35 H35A 110.122 no . . .
O7 C35 H35B 110.109 no . . .
C36 C35 H35A 110.122 no . . .
C36 C35 H35B 110.116 no . . .
H35A C35 H35B 108.427 no . . .
O8 C36 H36A 108.588 no . . .
O8 C36 H36B 108.591 no . . .
C35 C36 H36A 108.588 no . . .
C35 C36 H36B 108.584 no . . .
H36A C36 H36B 107.559 no . . .
O8 C37 H37A 109.778 no . . .
O8 C37 H37B 109.776 no . . .
C38 C37 H37A 109.775 no . . .
C38 C37 H37B 109.765 no . . .
H37A C37 H37B 108.251 no . . .
O9 C38 H38A 109.708 no . . .
O9 C38 H38B 109.704 no . . .
C37 C38 H38A 109.705 no . . .
C37 C38 H38B 109.693 no . . .
H38A C38 H38B 108.203 no . . .
O9 C39 H39A 109.829 no . . .
O9 C39 H39B 109.831 no . . .
C40 C39 H39A 109.824 no . . .
C40 C39 H39B 109.821 no . . .
H39A C39 H39B 108.269 no . . .
O10 C40 H40A 110.194 no . . .
O10 C40 H40B 110.187 no . . .
C39 C40 H40A 110.197 no . . .
C39 C40 H40B 110.189 no . . .
H40A C40 H40B 108.472 no . . .
O10 C41 H41A 110.251 no . . .
O10 C41 H41B 110.255 no . . .
C42 C41 H41A 110.258 no . . .
C42 C41 H41B 110.250 no . . .
H41A C41 H41B 108.520 no . . .
O11 C42 H42A 109.307 no . . .
O11 C42 H42B 109.301 no . . .
C41 C42 H42A 109.296 no . . .
C41 C42 H42B 109.289 no . . .
H42A C42 H42B 107.945 no . . .
O11 C43 H43A 109.914 no . . .
O11 C43 H43B 109.924 no . . .
C44 C43 H43A 109.909 no . . .
C44 C43 H43B 109.904 no . . .
H43A C43 H43B 108.322 no . . .
O12 C44 H44A 110.002 no . . .
O12 C44 H44B 110.002 no . . .
C43 C44 H44A 109.997 no . . .
C43 C44 H44B 110.001 no . . .
H44A C44 H44B 108.364 no . . .
C45 C46 H46 120.485 no . . .
C47 C46 H46 120.473 no . . .
C46 C47 H47 119.545 no . . .
C48 C47 H47 119.529 no . . .
C47 C48 H48 121.120 no . . .
C49 C48 H48 121.111 no . . .
C48 C49 H49 118.319 no . . .
C50 C49 H49 118.328 no . . .
C51 C52 H52 118.856 no . . .
C53 C52 H52 118.853 no . . .
C52 C53 H53 120.744 no . . .
C54 C53 H53 120.741 no . . .
C53 C54 H54 119.604 no . . .
C55 C54 H54 119.596 no . . .
C54 C55 H55 119.954 no . . .
C56 C55 H55 119.957 no . . .
C51 C56 H56 120.226 no . . .
C55 C56 H56 120.227 no . . .

loop_
_geom_bond_atom_site_label_1
_geom_bond_atom_site_label_2
_geom_bond_distance
_geom_bond_publ_flag
_geom_bond_site_symmetry_1
_geom_bond_site_symmetry_2
Rb1 As1 3.5323(14) yes . .
Rb1 F2 2.911(6) yes . .
Rb1 F4 2.969(7) yes . .
Rb1 F6 3.136(8) yes . .
Rb1 O1 3.004(6) yes . .
Rb1 O2 2.903(5) yes . .
Rb1 O3 2.898(5) yes . .
Rb1 O4 2.943(6) yes . .
Rb1 O5 2.815(6) yes . .
Rb1 F6A 2.96(4) yes . .
Rb2 As2 3.5040(14) yes . .
Rb2 F8 3.087(7) yes . .
Rb2 F9 3.182(9) yes . .
Rb2 F11 2.897(6) yes . .
Rb2 O8 2.820(6) yes . .
Rb2 O9 2.968(6) yes . .
Rb2 O10 2.911(8) yes . .
Rb2 O11 2.914(7) yes . .
Rb2 O12 3.016(5) yes . .
As1 C1 1.952(7) yes . .
As1 C22 1.985(7) yes . .
As1 C23 1.946(7) yes . .
As2 C29 1.977(8) yes . .
As2 C50 1.969(7) yes . .
As2 C51 1.938(7) yes . .
P1 F1 1.587(6) yes . .
P1 F2 1.599(6) yes . .
P1 F3 1.577(12) yes . .
P1 F4 1.583(7) yes . .
P1 F5 1.606(7) yes . .
P1 F6 1.604(11) yes . .
P1 F4A 1.69(4) yes . .
P1 F3A 1.59(6) yes . .
P1 F6A 1.58(4) yes . .
P1 F5A 1.49(4) yes . .
P2 F7 1.573(7) yes . .
P2 F8 1.595(7) yes . .
P2 F9 1.579(7) yes . .
P2 F10 1.596(6) yes . .
P2 F11 1.581(7) yes . .
P2 F12 1.598(7) yes . .
O1 C6 1.381(8) yes . .
O1 C7 1.433(9) yes . .
O2 C8 1.425(11) yes . .
O2 C9 1.430(11) yes . .
O3 C10 1.418(10) yes . .
O3 C11 1.445(11) yes . .
O4 C12 1.432(10) yes . .
O4 C13 1.441(9) yes . .
O5 C14 1.437(11) yes . .
O5 C15 1.442(9) yes . .
O6 C16 1.434(10) yes . .
O6 C17 1.367(8) yes . .
O7 C34 1.367(9) yes . .
O7 C35 1.438(9) yes . .
O8 C36 1.445(12) yes . .
O8 C37 1.430(10) yes . .
O9 C38 1.432(12) yes . .
O9 C39 1.436(15) yes . .
O10 C40 1.410(14) yes . .
O10 C41 1.483(16) yes . .
O11 C42 1.445(16) yes . .
O11 C43 1.411(9) yes . .
O12 C44 1.436(10) yes . .
O12 C45 1.378(10) yes . .
C1 C2 1.373(9) yes . .
C1 C6 1.408(9) yes . .
C2 C3 1.390(10) yes . .
C3 C4 1.403(10) yes . .
C4 C5 1.399(10) yes . .
C5 C6 1.378(11) yes . .
C7 C8 1.466(10) yes . .
C9 C10 1.498(15) yes . .
C11 C12 1.478(12) yes . .
C13 C14 1.489(13) yes . .
C15 C16 1.488(11) yes . .
C17 C18 1.395(10) yes . .
C17 C22 1.398(11) yes . .
C18 C19 1.378(11) yes . .
C19 C20 1.412(12) yes . .
C20 C21 1.378(10) yes . .
C21 C22 1.371(9) yes . .
C23 C24 1.383(11) yes . .
C23 C28 1.397(11) yes . .
C24 C25 1.400(11) yes . .
C25 C26 1.381(13) yes . .
C26 C27 1.400(12) yes . .
C27 C28 1.382(11) yes . .
C29 C30 1.363(10) yes . .
C29 C34 1.403(10) yes . .
C30 C31 1.396(12) yes . .
C31 C32 1.399(11) yes . .
C32 C33 1.403(11) yes . .
C33 C34 1.392(12) yes . .
C35 C36 1.489(12) yes . .
C37 C38 1.460(15) yes . .
C39 C40 1.482(19) yes . .
C41 C42 1.45(2) yes . .
C43 C44 1.471(14) yes . .
C45 C46 1.379(11) yes . .
C45 C50 1.409(10) yes . .
C46 C47 1.403(13) yes . .
C47 C48 1.396(11) yes . .
C48 C49 1.377(10) yes . .
C49 C50 1.368(10) yes . .
C51 C52 1.396(8) yes . .
C51 C56 1.400(11) yes . .
C52 C53 1.383(10) yes . .
C53 C54 1.385(11) yes . .
C54 C55 1.396(10) yes . .
C55 C56 1.400(10) yes . .
C2 H2 0.930 no . .
C3 H3 0.930 no . .
C4 H4 0.930 no . .
C5 H5 0.930 no . .
C7 H7A 0.970 no . .
C7 H7B 0.970 no . .
C8 H8A 0.970 no . .
C8 H8B 0.970 no . .
C9 H9A 0.970 no . .
C9 H9B 0.970 no . .
C10 H10A 0.970 no . .
C10 H10B 0.970 no . .
C11 H11A 0.970 no . .
C11 H11B 0.970 no . .
C12 H12A 0.970 no . .
C12 H12B 0.970 no . .
C13 H13A 0.970 no . .
C13 H13B 0.970 no . .
C14 H14A 0.970 no . .
C14 H14B 0.970 no . .
C15 H15A 0.970 no . .
C15 H15B 0.970 no . .
C16 H16A 0.970 no . .
C16 H16B 0.970 no . .
C18 H18 0.930 no . .
C19 H19 0.930 no . .
C20 H20 0.930 no . .
C21 H21 0.930 no . .
C24 H24 0.930 no . .
C25 H25 0.930 no . .
C26 H26 0.930 no . .
C27 H27 0.930 no . .
C28 H28 0.930 no . .
C30 H30 0.930 no . .
C31 H31 0.930 no . .
C32 H32 0.930 no . .
C33 H33 0.930 no . .
C35 H35A 0.970 no . .
C35 H35B 0.970 no . .
C36 H36A 0.970 no . .
C36 H36B 0.970 no . .
C37 H37A 0.970 no . .
C37 H37B 0.970 no . .
C38 H38A 0.970 no . .
C38 H38B 0.970 no . .
C39 H39A 0.970 no . .
C39 H39B 0.970 no . .
C40 H40A 0.970 no . .
C40 H40B 0.970 no . .
C41 H41A 0.970 no . .
C41 H41B 0.970 no . .
C42 H42A 0.970 no . .
C42 H42B 0.970 no . .
C43 H43A 0.970 no . .
C43 H43B 0.970 no . .
C44 H44A 0.970 no . .
C44 H44B 0.970 no . .
C46 H46 0.930 no . .
C47 H47 0.930 no . .
C48 H48 0.930 no . .
C49 H49 0.930 no . .
C52 H52 0.930 no . .
C53 H53 0.930 no . .
C54 H54 0.930 no . .
C55 H55 0.930 no . .
C56 H56 0.930 no . .

loop_
_geom_contact_atom_site_label_1
_geom_contact_atom_site_label_2
_geom_contact_distance
_geom_contact_publ_flag
_geom_contact_site_symmetry_1
_geom_contact_site_symmetry_2
As1 O6 2.944(6) no . .
As2 O7 2.965(5) no . .
F2 C7 3.402(10) no . .
F8 C36 3.309(11) no . .
F9 C44 3.367(12) no . .
O5 O6 2.907(7) no . .
O6 C1 3.528(10) no . .
O6 C21 3.593(9) no . .
O7 O8 2.850(7) no . .
O7 C30 3.586(8) no . .
O7 C37 3.509(9) no . .
O7 C50 3.521(8) no . .
C1 C4 2.796(11) no . .
C1 C28 3.184(10) no . .
C2 C5 2.757(10) no . .
C2 C22 3.194(11) no . .
C2 C28 3.591(10) no . .
C3 C6 2.795(9) no . .
C5 C7 2.851(10) no . .
C7 F4A 3.39(4) no . .
C13 C15 3.382(12) no . .
C13 C16 3.477(11) no . .
C14 C16 3.060(11) no . .
C15 F6A 3.40(4) no . .
C16 C18 2.821(11) no . .
C17 C20 2.794(10) no . .
C18 C21 2.754(12) no . .
C19 C22 2.783(10) no . .
C21 C23 3.113(10) no . .
C21 C24 3.480(10) no . .
C22 C24 3.557(10) no . .
C23 C26 2.786(11) no . .
C24 C27 2.791(12) no . .
C25 C28 2.765(11) no . .
C29 C32 2.792(12) no . .
C29 C49 3.129(9) no . .
C29 C56 3.567(12) no . .
C30 C33 2.777(10) no . .
C30 C51 3.080(11) no . .
C30 C56 3.486(12) no . .
C31 C34 2.787(10) no . .
C33 C35 2.818(11) no . .
C35 C37 3.001(12) no . .
C41 C43 3.159(18) no . .
C44 C46 2.823(13) no . .
C45 C48 2.791(12) no . .
C46 C49 2.759(11) no . .
C47 C50 2.781(10) no . .
C50 C52 3.218(10) no . .
C51 C54 2.791(10) no . .
C52 C55 2.761(11) no . .
C53 C56 2.808(9) no . .
F1 C12 3.344(10) no . 1_655
F1 C35 3.192(9) no . .
F1 C36 3.289(10) no . .
F1 C37 3.406(13) no . .
F2 C39 3.225(11) no . 2_776
F3 C24 3.178(14) no . 1_655
F3 C25 3.250(15) no . 1_655
F3 C42 3.523(13) no . 1_565
F3 C43 3.112(14) no . 1_565
F5 F10 3.025(9) no . 2_876
F5 C11 3.345(10) no . 1_655
F5 C12 3.562(11) no . 1_655
F5 C14 3.476(12) no . 2_776
F6 C37 3.246(13) no . .
F7 C8 3.105(10) no . 1_645
F7 C9 3.267(13) no . 1_645
F7 C40 3.181(13) no . 1_655
F8 C13 3.397(10) no . 1_655
F9 C55 3.563(11) no . 1_655
F10 F5 3.025(9) no . 2_876
F10 C14 3.571(12) no . 1_655
F10 C39 3.424(12) no . 1_655
F10 C40 3.530(13) no . 1_655
F10 C42 3.458(13) no . 2_866
F11 C10 3.427(10) no . 2_776
F12 C14 3.576(10) no . 1_655
F12 C15 3.524(12) no . 1_655
F12 C16 3.148(11) no . 1_655
F12 C56 3.400(9) no . 1_655
C2 C27 3.595(9) no . 2_677
C5 C53 3.445(12) no . 1_565
C8 F7 3.105(10) no . 1_465
C8 C55 3.555(12) no . 1_565
C9 F7 3.267(13) no . 1_465
C10 F11 3.427(10) no . 2_776
C11 F5 3.345(10) no . 1_455
C11 F3A 3.51(6) no . 1_455
C12 F1 3.344(10) no . 1_455
C12 F5 3.562(11) no . 1_455
C12 F5A 3.47(3) no . 1_455
C13 F8 3.397(10) no . 1_455
C14 F5 3.476(12) no . 2_776
C14 F10 3.571(12) no . 1_455
C14 F12 3.576(10) no . 1_455
C14 F5A 3.26(4) no . 2_776
C15 F12 3.524(12) no . 1_455
C16 F12 3.148(11) no . 1_455
C24 F3 3.178(14) no . 1_455
C24 F4A 3.39(4) no . 1_455
C25 F3 3.250(15) no . 1_455
C25 C43 3.507(10) no . 1_465
C25 C44 3.567(11) no . 1_465
C25 F4A 3.18(4) no . 1_455
C27 C2 3.595(9) no . 2_677
C27 C46 3.391(11) no . 1_465
C35 F1 3.192(9) no . .
C36 F1 3.289(10) no . .
C37 F1 3.406(13) no . .
C37 F6 3.246(13) no . .
C37 F6A 3.23(4) no . .
C37 F5A 3.57(5) no . .
C39 F2 3.225(11) no . 2_776
C39 F10 3.424(12) no . 1_455
C40 F7 3.181(13) no . 1_455
C40 F10 3.530(13) no . 1_455
C42 F3 3.523(13) no . 1_545
C42 F10 3.458(13) no . 2_866
C42 F3A 3.28(5) no . 1_545
C43 F3 3.112(14) no . 1_545
C43 C25 3.507(10) no . 1_645
C43 F3A 3.21(6) no . 1_545
C44 C25 3.567(11) no . 1_645
C46 C27 3.391(11) no . 1_645
C53 C5 3.445(12) no . 1_545
C55 F9 3.563(11) no . 1_455
C55 C8 3.555(12) no . 1_545
C56 F12 3.400(9) no . 1_455
F4A C24 3.39(4) no . 1_655
F4A C25 3.18(4) no . 1_655
F3A C11 3.51(6) no . 1_655
F3A C42 3.28(5) no . 1_565
F3A C43 3.21(6) no . 1_565
F6A C37 3.23(4) no . .
F5A C12 3.47(3) no . 1_655
F5A C14 3.26(4) no . 2_776
F5A C37 3.57(5) no . .
Rb1 H7A 3.3196 no . .
Rb1 H12A 3.5933 no . .
Rb2 H36A 3.4615 no . .
Rb2 H44A 3.5286 no . .
As1 H2 3.0277 no . .
As1 H21 3.0405 no . .
As1 H24 2.8784 no . .
As1 H28 3.0522 no . .
As2 H30 3.0093 no . .
As2 H49 3.0214 no . .
As2 H52 3.0589 no . .
As2 H56 2.8801 no . .
P1 H7A 3.4214 no . .
F2 H7A 2.5471 no . .
F3 H7A 3.0756 no . .
F4 H7A 2.9186 no . .
F4 H15A 3.2885 no . .
F8 H36A 2.6406 no . .
F8 H36B 3.5836 no . .
F9 H44A 2.5470 no . .
F11 H44A 3.4098 no . .
O1 H5 2.6264 no . .
O1 H8A 2.5284 no . .
O1 H8B 3.1871 no . .
O2 H7A 2.5735 no . .
O2 H7B 3.2122 no . .
O2 H10A 3.2293 no . .
O2 H10B 2.6358 no . .
O3 H9A 3.2206 no . .
O3 H9B 2.6313 no . .
O3 H12A 2.5123 no . .
O3 H12B 3.2136 no . .
O4 H11A 2.5065 no . .
O4 H11B 3.2028 no . .
O4 H14A 3.2051 no . .
O4 H14B 2.4940 no . .
O5 H13A 3.2329 no . .
O5 H13B 2.5420 no . .
O5 H16A 2.6805 no . .
O5 H16B 3.2931 no . .
O6 H13B 2.8800 no . .
O6 H15A 2.5330 no . .
O6 H15B 3.1970 no . .
O6 H18 2.6587 no . .
O7 H33 2.6470 no . .
O7 H36A 2.5737 no . .
O7 H36B 3.2023 no . .
O7 H37A 3.1099 no . .
O8 H35A 2.7074 no . .
O8 H35B 3.2916 no . .
O8 H38A 2.6071 no . .
O8 H38B 3.1981 no . .
O9 H37A 2.6144 no . .
O9 H37B 3.2039 no . .
O9 H40A 3.2158 no . .
O9 H40B 2.5155 no . .
O10 H39A 3.1712 no . .
O10 H39B 2.4662 no . .
O10 H42A 2.4613 no . .
O10 H42B 3.2045 no . .
O11 H41A 3.2264 no . .
O11 H41B 2.5294 no . .
O11 H44A 2.4847 no . .
O11 H44B 3.1801 no . .
O12 H43A 2.4911 no . .
O12 H43B 3.1972 no . .
O12 H46 2.6448 no . .
C1 H3 3.2681 no . .
C1 H5 3.2652 no . .
C1 H28 2.6762 no . .
C2 H4 3.2303 no . .
C2 H28 2.9170 no . .
C3 H5 3.2731 no . .
C4 H2 3.2234 no . .
C5 H3 3.2789 no . .
C5 H7A 3.0789 no . .
C5 H7B 2.5596 no . .
C6 H2 3.2165 no . .
C6 H4 3.2367 no . .
C6 H7A 2.8301 no . .
C6 H7B 2.5594 no . .
C6 H28 3.2503 no . .
C7 H5 2.5454 no . .
C8 H9A 2.5893 no . .
C8 H9B 2.5103 no . .
C9 H8A 2.4055 no . .
C9 H8B 2.7113 no . .
C10 H11A 2.5682 no . .
C10 H11B 2.6589 no . .
C11 H10A 2.4938 no . .
C11 H10B 2.7199 no . .
C12 H13A 2.6235 no . .
C12 H13B 2.5682 no . .
C13 H12A 2.6183 no . .
C13 H12B 2.5625 no . .
C13 H16A 3.0204 no . .
C14 H15A 3.2422 no . .
C14 H15B 2.6113 no . .
C14 H16A 2.7727 no . .
C15 H13B 3.2074 no . .
C15 H14A 2.4303 no . .
C15 H14B 3.1274 no . .
C16 H13B 2.9279 no . .
C16 H14A 2.8670 no . .
C16 H18 2.5266 no . .
C17 H2 3.3317 no . .
C17 H13B 3.4459 no . .
C17 H16A 2.6195 no . .
C17 H16B 2.6339 no . .
C17 H19 3.2405 no . .
C17 H21 3.2182 no . .
C18 H16A 2.7805 no . .
C18 H16B 2.7296 no . .
C18 H20 3.2647 no . .
C19 H21 3.2280 no . .
C20 H18 3.2624 no . .
C21 H2 3.0651 no . .
C21 H19 3.2302 no . .
C21 H24 3.5474 no . .
C22 H2 2.6971 no . .
C22 H18 3.2572 no . .
C22 H20 3.2515 no . .
C22 H24 3.4852 no . .
C23 H21 2.5961 no . .
C23 H25 3.2534 no . .
C23 H27 3.2670 no . .
C24 H21 2.9357 no . .
C24 H26 3.2442 no . .
C24 H28 3.2279 no . .
C25 H27 3.2574 no . .
C26 H24 3.2423 no . .
C26 H28 3.2289 no . .
C27 H25 3.2565 no . .
C28 H21 3.0590 no . .
C28 H24 3.2343 no . .
C28 H26 3.2297 no . .
C29 H31 3.2547 no . .
C29 H33 3.2759 no . .
C29 H49 2.6169 no . .
C29 H56 3.5229 no . .
C30 H32 3.2387 no . .
C30 H49 2.9830 no . .
C30 H56 3.5928 no . .
C31 H33 3.2776 no . .
C32 H30 3.2336 no . .
C33 H31 3.2796 no . .
C33 H35A 2.6668 no . .
C33 H35B 2.8512 no . .
C34 H30 3.2158 no . .
C34 H32 3.2431 no . .
C34 H35A 2.5606 no . .
C34 H35B 2.7265 no . .
C34 H49 3.1884 no . .
C35 H33 2.5316 no . .
C35 H37A 2.6719 no . .
C35 H37B 3.3369 no . .
C36 H37A 2.6154 no . .
C36 H37B 2.6400 no . .
C37 H35A 2.7394 no . .
C37 H36A 3.2306 no . .
C37 H36B 2.6097 no . .
C38 H39A 2.7003 no . .
C38 H39B 2.5408 no . .
C39 H38A 2.6904 no . .
C39 H38B 2.5428 no . .
C40 H41A 2.6189 no . .
C40 H41B 2.6310 no . .
C41 H40A 2.5453 no . .
C41 H40B 2.6708 no . .
C41 H43A 2.8830 no . .
C42 H43A 2.4868 no . .
C42 H43B 2.6744 no . .
C43 H41B 2.9038 no . .
C43 H42A 3.1383 no . .
C43 H42B 2.3996 no . .
C44 H46 2.5285 no . .
C45 H44A 2.7683 no . .
C45 H44B 2.5374 no . .
C45 H47 3.2351 no . .
C45 H49 3.2197 no . .
C45 H52 3.3061 no . .
C46 H44A 2.9563 no . .
C46 H44B 2.5796 no . .
C46 H48 3.2781 no . .
C47 H49 3.2111 no . .
C48 H46 3.2730 no . .
C49 H47 3.2154 no . .
C49 H52 3.0012 no . .
C50 H46 3.2644 no . .
C50 H48 3.2510 no . .
C50 H52 2.7128 no . .
C51 H30 2.5498 no . .
C51 H53 3.2712 no . .
C51 H55 3.2592 no . .
C52 H30 3.0219 no . .
C52 H54 3.2204 no . .
C52 H56 3.2492 no . .
C53 H55 3.2536 no . .
C54 H52 3.2160 no . .
C54 H56 3.2621 no . .
C55 H30 3.5969 no . .
C55 H53 3.2598 no . .
C56 H30 2.9201 no . .
C56 H52 3.2417 no . .
C56 H54 3.2591 no . .
H2 H3 2.3135 no . .
H2 H21 3.1684 no . .
H2 H28 3.0582 no . .
H3 H4 2.3460 no . .
H4 H5 2.3275 no . .
H5 H7A 2.6641 no . .
H5 H7B 2.0663 no . .
H5 F4A 3.3184 no . .
H7A H8A 2.8014 no . .
H7A H8B 2.3242 no . .
H7A F4A 2.5517 no . .
H7B H8A 2.3181 no . .
H7B H8B 2.3004 no . .
H8A H9A 2.6600 no . .
H8A H9B 2.1834 no . .
H8B H9A 2.5978 no . .
H8B H9B 3.0105 no . .
H9A H10A 2.3548 no . .
H9A H10B 2.3129 no . .
H9B H10A 2.3132 no . .
H9B H10B 2.8207 no . .
H10A H11A 2.6513 no . .
H10A H11B 2.4022 no . .
H10B H11A 2.5461 no . .
H10B H11B 3.1410 no . .
H11A H12A 2.8089 no . .
H11A H12B 2.3753 no . .
H11B H12A 2.3749 no . .
H11B H12B 2.2772 no . .
H12A H13A 2.9740 no . .
H12A H13B 2.4278 no . .
H12A H24 3.4194 no . .
H12B H13A 2.4274 no . .
H12B H13B 2.8036 no . .
H13A H14A 2.2746 no . .
H13A H14B 2.3874 no . .
H13A H16A 3.4511 no . .
H13B H14A 2.3934 no . .
H13B H14B 2.8138 no . .
H13B H16A 2.4680 no . .
H14A H15A 3.3558 no . .
H14A H15B 2.3180 no . .
H14A H16A 2.4031 no . .
H14A H16B 3.5734 no . .
H14B H15B 3.1606 no . .
H15A H16A 2.8076 no . .
H15A H16B 2.3257 no . .
H15A F6A 2.8677 no . .
H15B H16A 2.3427 no . .
H15B H16B 2.2894 no . .
H16A H18 2.3756 no . .
H16B H18 2.2580 no . .
H18 H19 2.3042 no . .
H19 H20 2.3546 no . .
H20 H21 2.3036 no . .
H21 H24 3.2075 no . .
H21 H28 3.3710 no . .
H24 H25 2.3290 no . .
H25 H26 2.3085 no . .
H26 H27 2.3350 no . .
H27 H28 2.3097 no . .
H30 H31 2.3211 no . .
H30 H49 3.1513 no . .
H30 H52 3.3402 no . .
H30 H56 3.2260 no . .
H31 H32 2.3362 no . .
H32 H33 2.3374 no . .
H33 H35A 2.2759 no . .
H33 H35B 2.3794 no . .
H35A H36A 2.8089 no . .
H35A H36B 2.3166 no . .
H35A H37A 2.1802 no . .
H35A H37B 2.9931 no . .
H35B H36A 2.3013 no . .
H35B H36B 2.3206 no . .
H35B H37A 3.5673 no . .
H36A H37A 3.5027 no . .
H36A H37B 3.4864 no . .
H36B H37A 2.8881 no . .
H36B H37B 2.4595 no . .
H37A H38A 2.7919 no . .
H37A H38B 2.2724 no . .
H37B H38A 2.2717 no . .
H37B H38B 2.3298 no . .
H38A H39A 3.1426 no . .
H38A H39B 2.4747 no . .
H38B H39A 2.4878 no . .
H38B H39B 2.6669 no . .
H39A H40A 2.2763 no . .
H39A H40B 2.3902 no . .
H39B H40A 2.3861 no . .
H39B H40B 2.8118 no . .
H40A H41A 2.3847 no . .
H40A H41B 2.8296 no . .
H40B H41A 3.0005 no . .
H40B H41B 2.5336 no . .
H40B H56 2.9292 no . .
H41A H42A 2.3562 no . .
H41A H42B 2.2316 no . .
H41A H43A 3.5316 no . .
H41B H42A 2.7834 no . .
H41B H42B 2.3670 no . .
H41B H43A 2.3888 no . .
H41B H43B 3.5695 no . .
H42A H43A 3.4062 no . .
H42A H43B 3.3240 no . .
H42B H43A 2.3938 no . .
H42B H43B 2.4023 no . .
H43A H44A 2.8031 no . .
H43A H44B 2.3740 no . .
H43B H44A 2.3748 no . .
H43B H44B 2.2659 no . .
H44A H46 2.5107 no . .
H44B H46 2.1420 no . .
H46 H47 2.3337 no . .
H47 H48 2.3349 no . .
H48 H49 2.2987 no . .
H49 H52 3.1542 no . .
H52 H53 2.3079 no . .
H53 H54 2.3202 no . .
H54 H55 2.3199 no . .
H55 H56 2.3331 no . .
Rb1 H38A 3.1641 no . 2_776
Rb2 H10B 3.1161 no . 2_776
P1 H24 3.5863 no . 1_655
P1 H37B 3.5795 no . .
P1 H42B 3.5656 no . 1_565
P2 H14A 3.3757 no . 1_655
F1 H11B 3.5443 no . 1_655
F1 H12A 2.7612 no . 1_655
F1 H12B 3.1180 no . 1_655
F1 H24 2.8557 no . 1_655
F1 H35A 2.6014 no . .
F1 H35B 3.3141 no . .
F1 H36B 2.6640 no . .
F1 H37A 3.1991 no . .
F1 H37B 2.8433 no . .
F2 H38B 3.4174 no . 2_776
F2 H39A 2.9516 no . 2_776
F2 H39B 2.6080 no . 2_776
F2 H41A 3.3858 no . 1_565
F2 H42B 3.2309 no . 1_565
F3 H24 2.6061 no . 1_655
F3 H25 2.7578 no . 1_655
F3 H42B 2.6910 no . 1_565
F3 H43A 2.6213 no . 1_565
F3 H43B 2.7391 no . 1_565
F4 H25 3.4131 no . 1_655
F4 H35A 3.1688 no . .
F5 H11B 2.4904 no . 1_655
F5 H12A 3.4849 no . 1_655
F5 H12B 3.2650 no . 1_655
F5 H14A 3.3070 no . 2_776
F5 H14B 2.8404 no . 2_776
F5 H39A 2.9903 no . 2_776
F5 H42B 2.9280 no . 1_565
F6 H14B 2.9689 no . 2_776
F6 H37A 2.9035 no . .
F6 H37B 2.7238 no . .
F6 H38B 2.9862 no . 2_776
F7 H8A 2.9119 no . 1_645
F7 H8B 2.5252 no . 1_645
F7 H9A 2.5451 no . 1_645
F7 H9B 3.3249 no . 1_645
F7 H40A 2.6718 no . 1_655
F7 H40B 2.8354 no . 1_655
F7 H42A 3.1819 no . 2_866
F7 H55 3.5668 no . 1_655
F7 H56 3.1484 no . 1_655
F8 H11A 3.0274 no . 2_776
F8 H11B 3.3240 no . 2_776
F8 H13A 2.9008 no . 1_655
F8 H13B 3.2796 no . 1_655
F8 H14A 2.9505 no . 1_655
F8 H16A 3.0555 no . 1_655
F9 H8A 3.4812 no . 1_645
F9 H55 2.7841 no . 1_655
F9 H56 3.3745 no . 1_655
F10 H10A 3.4208 no . 2_776
F10 H11B 2.9277 no . 2_776
F10 H14A 2.7236 no . 1_655
F10 H39A 2.6109 no . 1_655
F10 H40A 3.1286 no . 1_655
F10 H40B 3.5097 no . 1_655
F10 H42A 2.9705 no . 2_866
F10 H42B 3.0341 no . 2_866
F11 H9A 3.0628 no . 1_645
F11 H9B 3.5378 no . 1_645
F11 H10A 2.5948 no . 2_776
F11 H10B 3.4240 no . 2_776
F11 H42A 3.0632 no . 2_866
F12 H14A 2.6481 no . 1_655
F12 H15B 3.0465 no . 1_655
F12 H16A 2.4714 no . 1_655
F12 H16B 3.1938 no . 1_655
F12 H39A 3.2549 no . 1_655
F12 H40B 3.0237 no . 1_655
F12 H56 2.5274 no . 1_655
O2 H39B 3.1130 no . 2_776
O3 H38A 2.9436 no . 2_776
O3 H43B 3.4897 no . 1_465
O4 H12B 3.0753 no . 2_676
O4 H37B 3.1842 no . 2_776
O4 H38A 3.1128 no . 2_776
O5 H37A 3.1795 no . .
O5 H38B 3.4598 no . .
O7 H15A 3.5776 no . .
O8 H11A 2.9458 no . 2_776
O9 H10B 3.0859 no . 2_776
O9 H15B 3.0857 no . .
O10 H9A 3.4188 no . 2_776
O10 H10B 3.1496 no . 2_776
O10 H40A 3.5524 no . 2_766
O10 H41A 3.5011 no . 2_766
O11 H9B 3.0809 no . 1_645
O11 H10A 3.5552 no . 1_645
C2 H21 3.1735 no . 2_677
C2 H32 3.0573 no . .
C3 H4 3.0127 no . 2_777
C3 H20 3.3721 no . 2_677
C3 H21 2.9531 no . 2_677
C3 H32 2.9253 no . .
C4 H3 3.2346 no . 2_777
C4 H4 3.2090 no . 2_777
C4 H20 3.3173 no . 2_677
C4 H53 3.3125 no . 1_565
C5 H25 3.0738 no . 1_655
C5 H53 3.2070 no . 1_565
C5 H54 3.5796 no . 1_565
C8 H41B 3.5672 no . 1_565
C8 H55 3.4327 no . 1_565
C9 H43B 3.3459 no . 1_465
C9 H44A 3.4793 no . 1_465
C10 H38A 3.0638 no . 2_776
C10 H39B 3.5132 no . 2_776
C10 H43B 3.5772 no . 1_465
C11 H13A 2.9685 no . 2_676
C11 H38A 3.1727 no . 2_776
C12 H12B 3.2862 no . 2_676
C12 H13A 3.0933 no . 2_676
C12 H36B 3.2224 no . 1_455
C13 H11A 3.5442 no . 2_676
C13 H12B 3.1412 no . 2_676
C13 H36A 3.5727 no . 1_455
C13 H36B 3.1414 no . 1_455
C14 H38B 3.4475 no . .
C14 H39A 3.5651 no . .
C15 H37A 2.9281 no . .
C17 H35B 3.5081 no . 1_455
C18 H35B 3.3758 no . 1_455
C18 H36A 3.3609 no . 1_455
C19 H27 3.4876 no . 2_677
C19 H35B 3.0619 no . 1_455
C19 H47 3.1178 no . 2_767
C19 H54 3.5311 no . 2_667
C20 H27 3.5242 no . 2_677
C20 H28 3.2147 no . 2_677
C20 H35B 2.9110 no . 1_455
C20 H53 3.4836 no . 2_667
C20 H54 3.2781 no . 2_667
C21 H3 3.5812 no . 2_677
C21 H28 3.2729 no . 2_677
C21 H35B 3.0608 no . 1_455
C22 H35B 3.3469 no . 1_455
C23 H44B 3.1885 no . 1_465
C24 H3 3.5253 no . 2_677
C24 H43A 3.4704 no . 1_465
C24 H43B 3.1876 no . 1_465
C24 H44B 3.0744 no . 1_465
C25 H3 3.0597 no . 2_677
C25 H5 3.1548 no . 1_455
C25 H43A 3.0506 no . 1_465
C25 H43B 3.4230 no . 1_465
C25 H44B 2.9061 no . 1_465
C26 H2 3.5307 no . 2_677
C26 H3 2.8888 no . 2_677
C26 H4 3.5702 no . 1_455
C26 H5 3.4634 no . 1_455
C26 H31 3.1659 no . 2_677
C26 H32 3.3789 no . 2_677
C26 H44B 2.8348 no . 1_465
C27 H2 2.8667 no . 2_677
C27 H3 3.2192 no . 2_677
C27 H31 3.0717 no . 2_677
C27 H44B 2.9526 no . 1_465
C27 H46 3.1328 no . 1_465
C28 H2 3.0689 no . 2_677
C28 H44B 3.1313 no . 1_465
C28 H46 3.5176 no . 1_465
C29 H16B 3.2135 no . .
C30 H16B 2.9236 no . .
C30 H48 3.5830 no . 2_767
C30 H52 3.2448 no . 2_767
C31 H16B 2.9292 no . .
C31 H26 3.1178 no . 2_677
C31 H27 3.2626 no . 2_677
C31 H52 3.0356 no . 2_767
C31 H53 3.4303 no . 2_767
C32 H4 3.2911 no . 2_777
C32 H15A 3.4547 no . .
C32 H16B 3.2479 no . .
C32 H26 3.2738 no . 2_677
C32 H53 3.2451 no . 2_767
C33 H15A 2.9917 no . .
C33 H16B 3.5457 no . .
C33 H53 3.4156 no . 2_767
C34 H15A 3.1487 no . .
C34 H15B 3.5390 no . .
C34 H16B 3.5054 no . .
C36 H13A 3.4832 no . 1_655
C36 H13B 3.1759 no . 1_655
C37 H11A 3.3333 no . 2_776
C37 H15B 3.3030 no . .
C38 H10B 3.1077 no . 2_776
C38 H11A 3.3675 no . 2_776
C38 H15B 3.3967 no . .
C39 H10B 3.2996 no . 2_776
C39 H41A 3.3444 no . 2_766
C40 H41A 3.0973 no . 2_766
C41 H8B 3.3538 no . 1_545
C41 H40A 3.1587 no . 2_766
C42 H40A 3.5526 no . 2_766
C43 H9B 2.9793 no . 1_645
C43 H25 3.5165 no . 1_645
C44 H9B 3.1324 no . 1_645
C46 H27 3.1453 no . 1_645
C46 H54 3.4723 no . 1_655
C46 H55 3.0473 no . 1_655
C47 H19 3.5060 no . 2_767
C47 H27 3.2947 no . 1_645
C47 H31 3.3252 no . 2_767
C47 H47 3.2610 no . 2_867
C47 H48 3.2351 no . 2_867
C47 H54 3.5976 no . 1_655
C48 H19 3.0683 no . 1_655
C48 H30 2.9780 no . 2_767
C48 H31 3.3260 no . 2_767
C48 H47 3.0398 no . 2_867
C49 H19 3.1769 no . 1_655
C49 H30 3.1689 no . 2_767
C51 H7B 3.5407 no . 1_545
C52 H5 3.5960 no . 1_545
C52 H7B 3.4932 no . 1_545
C52 H26 3.3923 no . 1_645
C52 H49 3.1304 no . 2_767
C53 H5 3.0599 no . 1_545
C53 H7B 3.1806 no . 1_545
C53 H20 3.2614 no . 2_667
C53 H48 3.2324 no . 2_767
C53 H49 2.9390 no . 2_767
C54 H5 3.4310 no . 1_545
C54 H7B 2.8958 no . 1_545
C54 H20 3.2985 no . 2_667
C54 H46 3.2877 no . 1_455
C54 H47 3.5117 no . 1_455
C54 H48 2.8940 no . 2_767
C54 H49 3.5699 no . 2_767
C55 H7B 2.9427 no . 1_545
C55 H8A 3.0317 no . 1_545
C55 H8B 3.5236 no . 1_545
C55 H46 3.1096 no . 1_455
C55 H48 3.0714 no . 2_767
C56 H7B 3.2530 no . 1_545
C56 H8B 3.4922 no . 1_545
C56 H48 3.5641 no . 2_767
H2 C26 3.5307 no . 2_677
H2 C27 2.8667 no . 2_677
H2 C28 3.0689 no . 2_677
H2 H21 3.0777 no . 2_677
H2 H27 2.8391 no . 2_677
H2 H28 3.1355 no . 2_677
H2 H32 3.1218 no . .
H3 C4 3.2346 no . 2_777
H3 C21 3.5812 no . 2_677
H3 C24 3.5253 no . 2_677
H3 C25 3.0597 no . 2_677
H3 C26 2.8888 no . 2_677
H3 C27 3.2192 no . 2_677
H3 H4 2.5508 no . 2_777
H3 H20 3.5895 no . 2_677
H3 H21 2.7497 no . 2_677
H3 H25 3.3848 no . 2_677
H3 H26 3.1270 no . 2_677
H3 H32 2.8836 no . .
H4 C3 3.0127 no . 2_777
H4 C4 3.2090 no . 2_777
H4 C26 3.5702 no . 1_655
H4 C32 3.2911 no . 2_777
H4 H3 2.5508 no . 2_777
H4 H4 2.9194 no . 2_777
H4 H20 3.4814 no . 2_677
H4 H25 3.4675 no . 1_655
H4 H26 3.1636 no . 1_655
H4 H32 2.7289 no . 2_777
H4 H33 3.5172 no . 2_777
H4 H53 3.1401 no . 1_565
H5 C25 3.1548 no . 1_655
H5 C26 3.4634 no . 1_655
H5 C52 3.5960 no . 1_565
H5 C53 3.0599 no . 1_565
H5 C54 3.4310 no . 1_565
H5 H25 2.4173 no . 1_655
H5 H26 3.0377 no . 1_655
H5 H53 2.9694 no . 1_565
H7A H25 3.3538 no . 1_655
H7A H41B 3.2065 no . 1_565
H7B C51 3.5407 no . 1_565
H7B C52 3.4932 no . 1_565
H7B C53 3.1806 no . 1_565
H7B C54 2.8958 no . 1_565
H7B C55 2.9427 no . 1_565
H7B C56 3.2530 no . 1_565
H7B H25 3.5834 no . 1_655
H7B H41B 3.5886 no . 1_565
H7B H54 3.2418 no . 1_565
H7B H55 3.3217 no . 1_565
H8A F7 2.9119 no . 1_465
H8A F9 3.4812 no . 1_465
H8A C55 3.0317 no . 1_565
H8A H44A 2.8958 no . 1_465
H8A H55 2.7129 no . 1_565
H8B F7 2.5252 no . 1_465
H8B C41 3.3538 no . 1_565
H8B C55 3.5236 no . 1_565
H8B C56 3.4922 no . 1_565
H8B H40A 3.2208 no . 1_565
H8B H40B 3.2264 no . 1_565
H8B H41A 3.0613 no . 1_565
H8B H41B 2.8017 no . 1_565
H8B H55 3.4747 no . 1_565
H8B H56 3.3852 no . 1_565
H9A F7 2.5451 no . 1_465
H9A F11 3.0628 no . 1_465
H9A O10 3.4188 no . 2_776
H9A H39B 3.5913 no . 2_776
H9A H42A 2.7781 no . 2_776
H9B F7 3.3249 no . 1_465
H9B F11 3.5378 no . 1_465
H9B O11 3.0809 no . 1_465
H9B C43 2.9793 no . 1_465
H9B C44 3.1324 no . 1_465
H9B H43B 2.4856 no . 1_465
H9B H44A 2.5765 no . 1_465
H9B H44B 3.4229 no . 1_465
H10A F10 3.4208 no . 2_776
H10A F11 2.5948 no . 2_776
H10A O11 3.5552 no . 1_465
H10A H42A 3.2980 no . 1_465
H10A H42B 3.3974 no . 1_465
H10A H43B 3.3477 no . 1_465
H10B Rb2 3.1161 no . 2_776
H10B F11 3.4240 no . 2_776
H10B O9 3.0859 no . 2_776
H10B O10 3.1496 no . 2_776
H10B C38 3.1077 no . 2_776
H10B C39 3.2996 no . 2_776
H10B H38A 2.3800 no . 2_776
H10B H39B 2.7539 no . 2_776
H11A F8 3.0274 no . 2_776
H11A O8 2.9458 no . 2_776
H11A C13 3.5442 no . 2_676
H11A C37 3.3333 no . 2_776
H11A C38 3.3675 no . 2_776
H11A H12B 3.5577 no . 2_676
H11A H13A 2.5764 no . 2_676
H11A H37B 3.1690 no . 2_776
H11A H38A 2.6396 no . 2_776
H11B F1 3.5443 no . 1_455
H11B F5 2.4904 no . 1_455
H11B F8 3.3240 no . 2_776
H11B F10 2.9277 no . 2_776
H11B H13A 2.8604 no . 2_676
H11B H42B 3.4186 no . 1_465
H11B F3A 2.7718 no . 1_455
H11B F5A 2.9619 no . 1_455
H12A F1 2.7612 no . 1_455
H12A F5 3.4849 no . 1_455
H12A H36B 2.7732 no . 1_455
H12A F3A 3.3172 no . 1_455
H12A F5A 3.3715 no . 1_455
H12B F1 3.1180 no . 1_455
H12B F5 3.2650 no . 1_455
H12B O4 3.0753 no . 2_676
H12B C12 3.2862 no . 2_676
H12B C13 3.1412 no . 2_676
H12B H11A 3.5577 no . 2_676
H12B H12B 2.7005 no . 2_676
H12B H13A 2.4722 no . 2_676
H12B H14B 3.5444 no . 2_676
H12B H36B 2.8955 no . 1_455
H12B H37B 3.1748 no . 1_455
H12B F5A 2.9700 no . 1_455
H13A F8 2.9008 no . 1_455
H13A C11 2.9685 no . 2_676
H13A C12 3.0933 no . 2_676
H13A C36 3.4832 no . 1_455
H13A H11A 2.5764 no . 2_676
H13A H11B 2.8604 no . 2_676
H13A H12B 2.4722 no . 2_676
H13A H36A 3.3448 no . 1_455
H13A H36B 2.9331 no . 1_455
H13A F5A 3.5230 no . 2_776
H13B F8 3.2796 no . 1_455
H13B C36 3.1759 no . 1_455
H13B H36A 2.8967 no . 1_455
H13B H36B 2.5633 no . 1_455
H14A P2 3.3757 no . 1_455
H14A F5 3.3070 no . 2_776
H14A F8 2.9505 no . 1_455
H14A F10 2.7236 no . 1_455
H14A F12 2.6481 no . 1_455
H14A H38B 3.4131 no . .
H14A H39A 2.9114 no . .
H14A F5A 3.3707 no . 2_776
H14B F5 2.8404 no . 2_776
H14B F6 2.9689 no . 2_776
H14B H12B 3.5444 no . 2_676
H14B H37B 3.0854 no . 2_776
H14B H38B 2.9681 no . .
H14B H39A 3.3696 no . .
H14B F5A 2.4402 no . 2_776
H15A O7 3.5776 no . .
H15A C32 3.4547 no . .
H15A C33 2.9917 no . .
H15A C34 3.1487 no . .
H15A H33 3.1294 no . .
H15A H35A 2.8627 no . .
H15A H37A 2.6989 no . .
H15B F12 3.0465 no . 1_455
H15B O9 3.0857 no . .
H15B C34 3.5390 no . .
H15B C37 3.3030 no . .
H15B C38 3.3967 no . .
H15B H35A 3.5501 no . .
H15B H37A 2.5184 no . .
H15B H38B 3.2548 no . .
H15B H39A 3.4404 no . .
H16A F8 3.0555 no . 1_455
H16A F12 2.4714 no . 1_455
H16A H36A 3.3252 no . 1_455
H16B F12 3.1938 no . 1_455
H16B C29 3.2135 no . .
H16B C30 2.9236 no . .
H16B C31 2.9292 no . .
H16B C32 3.2479 no . .
H16B C33 3.5457 no . .
H16B C34 3.5054 no . .
H16B H30 3.2864 no . .
H16B H31 3.2740 no . .
H16B H56 3.4958 no . .
H18 H31 3.5233 no . .
H18 H36A 3.4074 no . 1_455
H18 H47 3.5498 no . 2_767
H19 C47 3.5060 no . 2_767
H19 C48 3.0683 no . 1_455
H19 C49 3.1769 no . 1_455
H19 H35B 3.4756 no . 1_455
H19 H47 2.6102 no . 2_767
H19 H48 3.0893 no . 1_455
H19 H49 3.2618 no . 1_455
H19 H54 3.1846 no . 2_667
H20 C3 3.3721 no . 2_677
H20 C4 3.3173 no . 2_677
H20 C53 3.2614 no . 2_667
H20 C54 3.2985 no . 2_667
H20 H3 3.5895 no . 2_677
H20 H4 3.4814 no . 2_677
H20 H28 3.1298 no . 2_677
H20 H33 3.3492 no . 1_455
H20 H35B 3.2695 no . 1_455
H20 H53 2.6437 no . 2_667
H20 H54 2.7014 no . 2_667
H21 C2 3.1735 no . 2_677
H21 C3 2.9531 no . 2_677
H21 H2 3.0777 no . 2_677
H21 H3 2.7497 no . 2_677
H21 H28 3.2007 no . 2_677
H21 H35B 3.4985 no . 1_455
H24 P1 3.5863 no . 1_455
H24 F1 2.8557 no . 1_455
H24 F3 2.6061 no . 1_455
H24 H43A 3.5473 no . 1_465
H24 H43B 3.1133 no . 1_465
H24 F4A 2.8941 no . 1_455
H24 F3A 2.9643 no . 1_455
H25 F3 2.7578 no . 1_455
H25 F4 3.4131 no . 1_455
H25 C5 3.0738 no . 1_455
H25 C43 3.5165 no . 1_465
H25 H3 3.3848 no . 2_677
H25 H4 3.4675 no . 1_455
H25 H5 2.4173 no . 1_455
H25 H7A 3.3538 no . 1_455
H25 H7B 3.5834 no . 1_455
H25 H43A 2.8464 no . 1_465
H25 H43B 3.5150 no . 1_465
H25 H44B 3.3904 no . 1_465
H25 F4A 2.4589 no . 1_455
H25 F3A 3.5648 no . 1_455
H26 C31 3.1178 no . 2_677
H26 C32 3.2738 no . 2_677
H26 C52 3.3923 no . 1_465
H26 H3 3.1270 no . 2_677
H26 H4 3.1636 no . 1_455
H26 H5 3.0377 no . 1_455
H26 H31 2.6134 no . 2_677
H26 H32 2.8972 no . 2_677
H26 H44B 3.2833 no . 1_465
H26 H52 2.8729 no . 1_465
H26 H53 3.4944 no . 1_465
H27 C19 3.4876 no . 2_677
H27 C20 3.5242 no . 2_677
H27 C31 3.2626 no . 2_677
H27 C46 3.1453 no . 1_465
H27 C47 3.2947 no . 1_465
H27 H2 2.8391 no . 2_677
H27 H31 2.4366 no . 2_677
H27 H32 3.3645 no . 2_677
H27 H44B 3.4408 no . 1_465
H27 H46 3.0267 no . 1_465
H27 H47 3.2399 no . 1_465
H28 C20 3.2147 no . 2_677
H28 C21 3.2729 no . 2_677
H28 H2 3.1355 no . 2_677
H28 H20 3.1298 no . 2_677
H28 H21 3.2007 no . 2_677
H28 H54 3.2633 no . 1_565
H30 C48 2.9780 no . 2_767
H30 C49 3.1689 no . 2_767
H30 H16B 3.2864 no . .
H30 H48 2.7570 no . 2_767
H30 H49 3.0650 no . 2_767
H30 H52 3.2587 no . 2_767
H31 C26 3.1659 no . 2_677
H31 C27 3.0717 no . 2_677
H31 C47 3.3252 no . 2_767
H31 C48 3.3260 no . 2_767
H31 H16B 3.2740 no . .
H31 H18 3.5233 no . .
H31 H26 2.6134 no . 2_677
H31 H27 2.4366 no . 2_677
H31 H47 3.5439 no . 2_767
H31 H48 3.5679 no . 2_767
H31 H52 2.9471 no . 2_767
H32 C2 3.0573 no . .
H32 C3 2.9253 no . .
H32 C26 3.3789 no . 2_677
H32 H2 3.1218 no . .
H32 H3 2.8836 no . .
H32 H4 2.7289 no . 2_777
H32 H26 2.8972 no . 2_677
H32 H27 3.3645 no . 2_677
H32 H53 3.5273 no . 2_767
H33 H4 3.5172 no . 2_777
H33 H15A 3.1294 no . .
H33 H20 3.3492 no . 1_655
H35A F1 2.6014 no . .
H35A F4 3.1688 no . .
H35A H15A 2.8627 no . .
H35A H15B 3.5501 no . .
H35A F6A 2.8616 no . .
H35B F1 3.3141 no . .
H35B C17 3.5081 no . 1_655
H35B C18 3.3758 no . 1_655
H35B C19 3.0619 no . 1_655
H35B C20 2.9110 no . 1_655
H35B C21 3.0608 no . 1_655
H35B C22 3.3469 no . 1_655
H35B H19 3.4756 no . 1_655
H35B H20 3.2695 no . 1_655
H35B H21 3.4985 no . 1_655
H36A C13 3.5727 no . 1_655
H36A C18 3.3609 no . 1_655
H36A H13A 3.3448 no . 1_655
H36A H13B 2.8967 no . 1_655
H36A H16A 3.3252 no . 1_655
H36A H18 3.4074 no . 1_655
H36B F1 2.6640 no . .
H36B C12 3.2224 no . 1_655
H36B C13 3.1414 no . 1_655
H36B H12A 2.7732 no . 1_655
H36B H12B 2.8955 no . 1_655
H36B H13A 2.9331 no . 1_655
H36B H13B 2.5633 no . 1_655
H37A F1 3.1991 no . .
H37A F6 2.9035 no . .
H37A O5 3.1795 no . .
H37A C15 2.9281 no . .
H37A H15A 2.6989 no . .
H37A H15B 2.5184 no . .
H37A F6A 2.6320 no . .
H37A F5A 3.5654 no . .
H37B P1 3.5795 no . .
H37B F1 2.8433 no . .
H37B F6 2.7238 no . .
H37B O4 3.1842 no . 2_776
H37B H11A 3.1690 no . 2_776
H37B H12B 3.1748 no . 1_655
H37B H14B 3.0854 no . 2_776
H37B F6A 2.9231 no . .
H37B F5A 2.7295 no . .
H38A Rb1 3.1641 no . 2_776
H38A O3 2.9436 no . 2_776
H38A O4 3.1128 no . 2_776
H38A C10 3.0638 no . 2_776
H38A C11 3.1727 no . 2_776
H38A H10B 2.3800 no . 2_776
H38A H11A 2.6396 no . 2_776
H38B F2 3.4174 no . 2_776
H38B F6 2.9862 no . 2_776
H38B O5 3.4598 no . .
H38B C14 3.4475 no . .
H38B H14A 3.4131 no . .
H38B H14B 2.9681 no . .
H38B H15B 3.2548 no . .
H39A F2 2.9516 no . 2_776
H39A F5 2.9903 no . 2_776
H39A F10 2.6109 no . 1_455
H39A F12 3.2549 no . 1_455
H39A C14 3.5651 no . .
H39A H14A 2.9114 no . .
H39A H14B 3.3696 no . .
H39A H15B 3.4404 no . .
H39A H41A 3.4045 no . 2_766
H39A F5A 3.4922 no . 2_776
H39B F2 2.6080 no . 2_776
H39B O2 3.1130 no . 2_776
H39B C10 3.5132 no . 2_776
H39B H9A 3.5913 no . 2_776
H39B H10B 2.7539 no . 2_776
H39B H41A 2.9744 no . 2_766
H40A F7 2.6718 no . 1_455
H40A F10 3.1286 no . 1_455
H40A O10 3.5524 no . 2_766
H40A C41 3.1587 no . 2_766
H40A C42 3.5526 no . 2_766
H40A H8B 3.2208 no . 1_545
H40A H40A 3.3811 no . 2_766
H40A H41A 2.3758 no . 2_766
H40A H42A 3.2372 no . 2_766
H40B F7 2.8354 no . 1_455
H40B F10 3.5097 no . 1_455
H40B F12 3.0237 no . 1_455
H40B H8B 3.2264 no . 1_545
H41A F2 3.3858 no . 1_545
H41A O10 3.5011 no . 2_766
H41A C39 3.3444 no . 2_766
H41A C40 3.0973 no . 2_766
H41A H8B 3.0613 no . 1_545
H41A H39A 3.4045 no . 2_766
H41A H39B 2.9744 no . 2_766
H41A H40A 2.3758 no . 2_766
H41A H41A 3.3513 no . 2_766
H41B C8 3.5672 no . 1_545
H41B H7A 3.2065 no . 1_545
H41B H7B 3.5886 no . 1_545
H41B H8B 2.8017 no . 1_545
H42A F7 3.1819 no . 2_866
H42A F10 2.9705 no . 2_866
H42A F11 3.0632 no . 2_866
H42A H9A 2.7781 no . 2_776
H42A H10A 3.2980 no . 1_645
H42A H40A 3.2372 no . 2_766
H42B P1 3.5656 no . 1_545
H42B F2 3.2309 no . 1_545
H42B F3 2.6910 no . 1_545
H42B F5 2.9280 no . 1_545
H42B F10 3.0341 no . 2_866
H42B H10A 3.3974 no . 1_645
H42B H11B 3.4186 no . 1_645
H42B F3A 2.3438 no . 1_545
H43A F3 2.6213 no . 1_545
H43A C24 3.4704 no . 1_645
H43A C25 3.0506 no . 1_645
H43A H24 3.5473 no . 1_645
H43A H25 2.8464 no . 1_645
H43A F3A 2.9435 no . 1_545
H43B F3 2.7391 no . 1_545
H43B O3 3.4897 no . 1_645
H43B C9 3.3459 no . 1_645
H43B C10 3.5772 no . 1_645
H43B C24 3.1876 no . 1_645
H43B C25 3.4230 no . 1_645
H43B H9B 2.4856 no . 1_645
H43B H10A 3.3477 no . 1_645
H43B H24 3.1133 no . 1_645
H43B H25 3.5150 no . 1_645
H43B F3A 2.6781 no . 1_545
H44A C9 3.4793 no . 1_645
H44A H8A 2.8958 no . 1_645
H44A H9B 2.5765 no . 1_645
H44A H55 3.1743 no . 1_655
H44B C23 3.1885 no . 1_645
H44B C24 3.0744 no . 1_645
H44B C25 2.9061 no . 1_645
H44B C26 2.8348 no . 1_645
H44B C27 2.9526 no . 1_645
H44B C28 3.1313 no . 1_645
H44B H9B 3.4229 no . 1_645
H44B H25 3.3904 no . 1_645
H44B H26 3.2833 no . 1_645
H44B H27 3.4408 no . 1_645
H46 C27 3.1328 no . 1_645
H46 C28 3.5176 no . 1_645
H46 C54 3.2877 no . 1_655
H46 C55 3.1096 no . 1_655
H46 H27 3.0267 no . 1_645
H46 H54 2.7883 no . 1_655
H46 H55 2.4277 no . 1_655
H47 C19 3.1178 no . 2_767
H47 C47 3.2610 no . 2_867
H47 C48 3.0398 no . 2_867
H47 C54 3.5117 no . 1_655
H47 H18 3.5498 no . 2_767
H47 H19 2.6102 no . 2_767
H47 H27 3.2399 no . 1_645
H47 H31 3.5439 no . 2_767
H47 H47 3.0245 no . 2_867
H47 H48 2.6110 no . 2_867
H47 H54 3.0348 no . 1_655
H47 H55 3.5558 no . 1_655
H48 C30 3.5830 no . 2_767
H48 C47 3.2351 no . 2_867
H48 C53 3.2324 no . 2_767
H48 C54 2.8940 no . 2_767
H48 C55 3.0714 no . 2_767
H48 C56 3.5641 no . 2_767
H48 H19 3.0893 no . 1_655
H48 H30 2.7570 no . 2_767
H48 H31 3.5679 no . 2_767
H48 H47 2.6110 no . 2_867
H48 H54 3.1201 no . 2_767
H48 H55 3.3813 no . 2_767
H49 C52 3.1304 no . 2_767
H49 C53 2.9390 no . 2_767
H49 C54 3.5699 no . 2_767
H49 H19 3.2618 no . 1_655
H49 H30 3.0650 no . 2_767
H49 H52 3.1970 no . 2_767
H49 H53 2.9259 no . 2_767
H52 C30 3.2448 no . 2_767
H52 C31 3.0356 no . 2_767
H52 H26 2.8729 no . 1_645
H52 H30 3.2587 no . 2_767
H52 H31 2.9471 no . 2_767
H52 H49 3.1970 no . 2_767
H53 C4 3.3125 no . 1_545
H53 C5 3.2070 no . 1_545
H53 C20 3.4836 no . 2_667
H53 C31 3.4303 no . 2_767
H53 C32 3.2451 no . 2_767
H53 C33 3.4156 no . 2_767
H53 H4 3.1401 no . 1_545
H53 H5 2.9694 no . 1_545
H53 H20 2.6437 no . 2_667
H53 H26 3.4944 no . 1_645
H53 H32 3.5273 no . 2_767
H53 H49 2.9259 no . 2_767
H54 C5 3.5796 no . 1_545
H54 C19 3.5311 no . 2_667
H54 C20 3.2781 no . 2_667
H54 C46 3.4723 no . 1_455
H54 C47 3.5976 no . 1_455
H54 H7B 3.2418 no . 1_545
H54 H19 3.1846 no . 2_667
H54 H20 2.7014 no . 2_667
H54 H28 3.2633 no . 1_545
H54 H46 2.7883 no . 1_455
H54 H47 3.0348 no . 1_455
H54 H48 3.1201 no . 2_767
H55 F7 3.5668 no . 1_455
H55 F9 2.7841 no . 1_455
H55 C8 3.4327 no . 1_545
H55 C46 3.0473 no . 1_455
H55 H7B 3.3217 no . 1_545
H55 H8A 2.7129 no . 1_545
H55 H8B 3.4747 no . 1_545
H55 H44A 3.1743 no . 1_455
H55 H46 2.4277 no . 1_455
H55 H47 3.5558 no . 1_455
H55 H48 3.3813 no . 2_767
H56 F7 3.1484 no . 1_455
H56 F9 3.3745 no . 1_455
H56 F12 2.5274 no . 1_455
H56 H8B 3.3852 no . 1_545
H56 H16B 3.4958 no . .
F4A H24 2.8941 no . 1_655
F4A H25 2.4589 no . 1_655
F3A H11B 2.7718 no . 1_655
F3A H12A 3.3172 no . 1_655
F3A H24 2.9643 no . 1_655
F3A H25 3.5648 no . 1_655
F3A H42B 2.3438 no . 1_565
F3A H43A 2.9435 no . 1_565
F3A H43B 2.6781 no . 1_565
F6A H35A 2.8616 no . .
F6A H37A 2.6320 no . .
F6A H37B 2.9231 no . .
F5A H11B 2.9619 no . 1_655
F5A H12A 3.3715 no . 1_655
F5A H12B 2.9700 no . 1_655
F5A H13A 3.5230 no . 2_776
F5A H14A 3.3707 no . 2_776
F5A H14B 2.4402 no . 2_776
F5A H37A 3.5654 no . .
F5A H37B 2.7295 no . .
F5A H39A 3.4922 no . 2_776

loop_
_geom_torsion_atom_site_label_1
_geom_torsion_atom_site_label_2
_geom_torsion_atom_site_label_3
_geom_torsion_atom_site_label_4
_geom_torsion
_geom_torsion_publ_flag
_geom_torsion_site_symmetry_1
_geom_torsion_site_symmetry_2
_geom_torsion_site_symmetry_3
_geom_torsion_site_symmetry_4
As1 Rb1 F2 P1 87.2(3) no . . . .
F2 Rb1 As1 C1 -23.18(15) no . . . .
F2 Rb1 As1 C22 -124.64(15) no . . . .
F2 Rb1 As1 C23 82.53(16) no . . . .
As1 Rb1 F4 P1 -167.6(4) no . . . .
F4 Rb1 As1 C1 16.2(2) no . . . .
F4 Rb1 As1 C22 -85.3(2) no . . . .
F4 Rb1 As1 C23 121.9(2) no . . . .
As1 Rb1 F6 P1 -73.2(4) no . . . .
F6 Rb1 As1 C1 41.9(3) no . . . .
F6 Rb1 As1 C22 -59.6(3) no . . . .
F6 Rb1 As1 C23 147.6(3) no . . . .
As1 Rb1 O1 C6 61.9(3) no . . . .
As1 Rb1 O1 C7 -167.9(3) no . . . .
O1 Rb1 As1 C1 -41.17(13) no . . . .
O1 Rb1 As1 C22 -142.62(13) no . . . .
O1 Rb1 As1 C23 64.55(13) no . . . .
As1 Rb1 O2 C8 61.1(3) no . . . .
As1 Rb1 O2 C9 -82.9(3) no . . . .
O2 Rb1 As1 C1 -85.31(11) no . . . .
O2 Rb1 As1 C22 173.23(11) no . . . .
O2 Rb1 As1 C23 20.40(12) no . . . .
As1 Rb1 O3 C10 124.1(3) no . . . .
As1 Rb1 O3 C11 -98.7(3) no . . . .
O3 Rb1 As1 C1 -141.99(13) no . . . .
O3 Rb1 As1 C22 116.56(13) no . . . .
O3 Rb1 As1 C23 -36.27(14) no . . . .
As1 Rb1 O4 C12 52.3(2) no . . . .
As1 Rb1 O4 C13 -69.5(3) no . . . .
O4 Rb1 As1 C1 159.98(10) no . . . .
O4 Rb1 As1 C22 58.52(11) no . . . .
O4 Rb1 As1 C23 -94.31(11) no . . . .
As1 Rb1 O5 C14 100.1(3) no . . . .
As1 Rb1 O5 C15 -50.5(3) no . . . .
O5 Rb1 As1 C1 99.59(12) no . . . .
O5 Rb1 As1 C22 -1.86(12) no . . . .
O5 Rb1 As1 C23 -154.69(12) no . . . .
As1 Rb1 F6A P1 -114.9(17) no . . . .
F6A Rb1 As1 C1 38.9(10) no . . . .
F6A Rb1 As1 C22 -62.6(10) no . . . .
F6A Rb1 As1 C23 144.6(10) no . . . .
F2 Rb1 F4 P1 -27.0(3) no . . . .
F4 Rb1 F2 P1 26.9(3) no . . . .
F2 Rb1 F6 P1 34.6(2) no . . . .
F6 Rb1 F2 P1 -36.0(3) no . . . .
F2 Rb1 O1 C6 -105.4(3) no . . . .
F2 Rb1 O1 C7 24.8(2) no . . . .
O1 Rb1 F2 P1 101.5(3) no . . . .
F2 Rb1 O2 C8 -77.2(3) no . . . .
F2 Rb1 O2 C9 138.8(3) no . . . .
O2 Rb1 F2 P1 157.4(3) no . . . .
F2 Rb1 O3 C10 -13.5(4) no . . . .
F2 Rb1 O3 C11 123.8(3) no . . . .
O3 Rb1 F2 P1 -165.1(2) no . . . .
F2 Rb1 O4 C12 -124.7(2) no . . . .
F2 Rb1 O4 C13 113.6(3) no . . . .
O4 Rb1 F2 P1 -97.1(3) no . . . .
F2 Rb1 O5 C14 -118.8(3) no . . . .
F2 Rb1 O5 C15 90.6(3) no . . . .
O5 Rb1 F2 P1 -30.4(3) no . . . .
F2 Rb1 F6A P1 9.6(12) no . . . .
F6A Rb1 F2 P1 -9.6(13) no . . . .
F4 Rb1 F6 P1 -34.6(3) no . . . .
F6 Rb1 F4 P1 36.0(3) no . . . .
F4 Rb1 O1 C6 -60.5(3) no . . . .
F4 Rb1 O1 C7 69.7(3) no . . . .
O1 Rb1 F4 P1 -123.4(5) no . . . .
F4 Rb1 O2 C8 -44.0(3) no . . . .
F4 Rb1 O2 C9 172.0(3) no . . . .
O2 Rb1 F4 P1 -73.6(4) no . . . .
F4 Rb1 O3 C10 8.1(7) no . . . .
F4 Rb1 O3 C11 145.3(4) no . . . .
O3 Rb1 F4 P1 -55.4(8) no . . . .
F4 Rb1 O4 C12 168.5(2) no . . . .
F4 Rb1 O4 C13 46.7(4) no . . . .
O4 Rb1 F4 P1 80.3(5) no . . . .
F4 Rb1 O5 C14 -155.6(3) no . . . .
F4 Rb1 O5 C15 53.7(3) no . . . .
O5 Rb1 F4 P1 99.7(4) no . . . .
F4 Rb1 F6A P1 -59.1(19) no . . . .
F6A Rb1 F4 P1 59.0(16) no . . . .
F6 Rb1 O1 C6 -75.5(3) no . . . .
F6 Rb1 O1 C7 54.7(3) no . . . .
O1 Rb1 F6 P1 -12.8(4) no . . . .
F6 Rb1 O2 C8 -86.8(3) no . . . .
F6 Rb1 O2 C9 129.2(3) no . . . .
O2 Rb1 F6 P1 48.1(4) no . . . .
F6 Rb1 O3 C10 -59.2(5) no . . . .
F6 Rb1 O3 C11 78.0(4) no . . . .
O3 Rb1 F6 P1 112.1(4) no . . . .
F6 Rb1 O4 C12 -162.3(3) no . . . .
F6 Rb1 O4 C13 75.9(3) no . . . .
O4 Rb1 F6 P1 172.8(3) no . . . .
F6 Rb1 O5 C14 -114.7(3) no . . . .
F6 Rb1 O5 C15 94.6(4) no . . . .
O5 Rb1 F6 P1 -139.6(4) no . . . .
O1 Rb1 O2 C8 18.9(3) no . . . .
O1 Rb1 O2 C9 -125.1(3) no . . . .
O2 Rb1 O1 C6 -175.4(4) no . . . .
O2 Rb1 O1 C7 -45.2(2) no . . . .
O1 Rb1 O3 C10 72.1(3) no . . . .
O1 Rb1 O3 C11 -150.7(3) no . . . .
O3 Rb1 O1 C6 141.4(3) no . . . .
O3 Rb1 O1 C7 -88.4(3) no . . . .
O1 Rb1 O4 C12 25.7(4) no . . . .
O1 Rb1 O4 C13 -96.1(3) no . . . .
O4 Rb1 O1 C6 96.0(3) no . . . .
O4 Rb1 O1 C7 -133.8(2) no . . . .
O1 Rb1 O5 C14 142.6(2) no . . . .
O1 Rb1 O5 C15 -8.1(4) no . . . .
O5 Rb1 O1 C6 4.4(4) no . . . .
O5 Rb1 O1 C7 134.6(2) no . . . .
O1 Rb1 F6A P1 -62(2) no . . . .
F6A Rb1 O1 C6 -59.3(8) no . . . .
F6A Rb1 O1 C7 70.9(7) no . . . .
O2 Rb1 O3 C10 29.6(3) no . . . .
O2 Rb1 O3 C11 166.8(4) no . . . .
O3 Rb1 O2 C8 144.6(4) no . . . .
O3 Rb1 O2 C9 0.6(3) no . . . .
O2 Rb1 O4 C12 -39.8(3) no . . . .
O2 Rb1 O4 C13 -161.6(2) no . . . .
O4 Rb1 O2 C8 153.9(3) no . . . .
O4 Rb1 O2 C9 9.9(3) no . . . .
O2 Rb1 F6A P1 -4(3) no . . . .
F6A Rb1 O2 C8 -66.1(11) no . . . .
F6A Rb1 O2 C9 149.9(11) no . . . .
O3 Rb1 O4 C12 -30.6(2) no . . . .
O3 Rb1 O4 C13 -152.4(3) no . . . .
O4 Rb1 O3 C10 -140.4(4) no . . . .
O4 Rb1 O3 C11 -3.2(2) no . . . .
O3 Rb1 O5 C14 13.3(3) no . . . .
O3 Rb1 O5 C15 -137.4(3) no . . . .
O5 Rb1 O3 C10 -143.5(3) no . . . .
O5 Rb1 O3 C11 -6.2(3) no . . . .
O3 Rb1 F6A P1 67(3) no . . . .
F6A Rb1 O3 C10 -58(2) no . . . .
F6A Rb1 O3 C11 80(2) no . . . .
O4 Rb1 O5 C14 10.3(2) no . . . .
O4 Rb1 O5 C15 -140.4(4) no . . . .
O5 Rb1 O4 C12 146.3(3) no . . . .
O5 Rb1 O4 C13 24.5(2) no . . . .
O4 Rb1 F6A P1 135.7(18) no . . . .
F6A Rb1 O4 C12 178.9(8) no . . . .
F6A Rb1 O4 C13 57.1(9) no . . . .
O5 Rb1 F6A P1 167(2) no . . . .
F6A Rb1 O5 C14 -136.4(10) no . . . .
F6A Rb1 O5 C15 73.0(10) no . . . .
As2 Rb2 F8 P2 109.9(3) no . . . .
F8 Rb2 As2 C29 52.15(15) no . . . .
F8 Rb2 As2 C50 -47.77(15) no . . . .
F8 Rb2 As2 C51 -155.38(15) no . . . .
As2 Rb2 F9 P2 -160.7(3) no . . . .
F9 Rb2 As2 C29 95.01(17) no . . . .
F9 Rb2 As2 C50 -4.91(17) no . . . .
F9 Rb2 As2 C51 -112.52(17) no . . . .
As2 Rb2 F11 P2 -57.5(4) no . . . .
F11 Rb2 As2 C29 111.5(3) no . . . .
F11 Rb2 As2 C50 11.6(3) no . . . .
F11 Rb2 As2 C51 -96.0(3) no . . . .
As2 Rb2 O8 C36 69.8(3) no . . . .
As2 Rb2 O8 C37 -84.6(3) no . . . .
O8 Rb2 As2 C29 -9.27(12) no . . . .
O8 Rb2 As2 C50 -109.19(12) no . . . .
O8 Rb2 As2 C51 143.20(12) no . . . .
As2 Rb2 O9 C38 127.5(4) no . . . .
As2 Rb2 O9 C39 -100.9(3) no . . . .
O9 Rb2 As2 C29 -64.71(17) no . . . .
O9 Rb2 As2 C50 -164.63(16) no . . . .
O9 Rb2 As2 C51 87.77(17) no . . . .
As2 Rb2 O10 C40 50.1(3) no . . . .
As2 Rb2 O10 C41 -74.7(3) no . . . .
O10 Rb2 As2 C29 -122.03(15) no . . . .
O10 Rb2 As2 C50 138.05(15) no . . . .
O10 Rb2 As2 C51 30.44(16) no . . . .
As2 Rb2 O11 C42 97.6(3) no . . . .
As2 Rb2 O11 C43 -37.4(5) no . . . .
O11 Rb2 As2 C29 178.08(15) no . . . .
O11 Rb2 As2 C50 78.16(15) no . . . .
O11 Rb2 As2 C51 -29.45(16) no . . . .
As2 Rb2 O12 C44 167.2(4) no . . . .
As2 Rb2 O12 C45 -61.4(3) no . . . .
O12 Rb2 As2 C29 139.91(15) no . . . .
O12 Rb2 As2 C50 39.99(15) no . . . .
O12 Rb2 As2 C51 -67.62(15) no . . . .
F8 Rb2 F9 P2 -35.2(3) no . . . .
F9 Rb2 F8 P2 35.1(3) no . . . .
F8 Rb2 F11 P2 29.9(3) no . . . .
F11 Rb2 F8 P2 -28.6(3) no . . . .
F8 Rb2 O8 C36 -59.7(3) no . . . .
F8 Rb2 O8 C37 145.9(4) no . . . .
O8 Rb2 F8 P2 -177.2(4) no . . . .
F8 Rb2 O9 C38 0.6(5) no . . . .
F8 Rb2 O9 C39 132.2(3) no . . . .
O9 Rb2 F8 P2 -149.5(3) no . . . .
F8 Rb2 O10 C40 -122.3(3) no . . . .
F8 Rb2 O10 C41 112.9(3) no . . . .
O10 Rb2 F8 P2 -79.6(4) no . . . .
F8 Rb2 O11 C42 -127.6(4) no . . . .
F8 Rb2 O11 C43 97.4(5) no . . . .
O11 Rb2 F8 P2 -9.7(4) no . . . .
F8 Rb2 O12 C44 -71.4(3) no . . . .
F8 Rb2 O12 C45 60.0(4) no . . . .
O12 Rb2 F8 P2 51.8(4) no . . . .
F9 Rb2 F11 P2 -33.7(3) no . . . .
F11 Rb2 F9 P2 32.3(3) no . . . .
F9 Rb2 O8 C36 -38.0(3) no . . . .
F9 Rb2 O8 C37 167.7(3) no . . . .
O8 Rb2 F9 P2 -65.6(4) no . . . .
F9 Rb2 O9 C38 8.9(8) no . . . .
F9 Rb2 O9 C39 140.5(4) no . . . .
O9 Rb2 F9 P2 -46.4(7) no . . . .
F9 Rb2 O10 C40 168.5(3) no . . . .
F9 Rb2 O10 C41 43.7(5) no . . . .
O10 Rb2 F9 P2 86.2(4) no . . . .
F9 Rb2 O11 C42 -156.3(4) no . . . .
F9 Rb2 O11 C43 68.7(5) no . . . .
O11 Rb2 F9 P2 103.7(4) no . . . .
F9 Rb2 O12 C44 -59.4(3) no . . . .
F9 Rb2 O12 C45 72.0(3) no . . . .
O12 Rb2 F9 P2 161.8(4) no . . . .
F11 Rb2 O8 C36 -81.8(3) no . . . .
F11 Rb2 O8 C37 123.9(3) no . . . .
O8 Rb2 F11 P2 59.7(3) no . . . .
F11 Rb2 O9 C38 -49.9(5) no . . . .
F11 Rb2 O9 C39 81.7(4) no . . . .
O9 Rb2 F11 P2 117.7(3) no . . . .
F11 Rb2 O10 C40 -156.7(3) no . . . .
F11 Rb2 O10 C41 78.5(4) no . . . .
O10 Rb2 F11 P2 179.9(3) no . . . .
F11 Rb2 O11 C42 -113.7(4) no . . . .
F11 Rb2 O11 C43 111.3(5) no . . . .
O11 Rb2 F11 P2 -131.6(3) no . . . .
F11 Rb2 O12 C44 -27.7(3) no . . . .
F11 Rb2 O12 C45 103.7(3) no . . . .
O12 Rb2 F11 P2 -80.1(3) no . . . .
O8 Rb2 O9 C38 31.6(3) no . . . .
O8 Rb2 O9 C39 163.2(4) no . . . .
O9 Rb2 O8 C36 150.7(4) no . . . .
O9 Rb2 O8 C37 -3.7(3) no . . . .
O8 Rb2 O10 C40 -41.5(4) no . . . .
O8 Rb2 O10 C41 -166.3(3) no . . . .
O10 Rb2 O8 C36 161.7(3) no . . . .
O10 Rb2 O8 C37 7.3(4) no . . . .
O8 Rb2 O12 C44 -147.1(3) no . . . .
O8 Rb2 O12 C45 -15.7(4) no . . . .
O12 Rb2 O8 C36 34.7(4) no . . . .
O12 Rb2 O8 C37 -119.7(3) no . . . .
O9 Rb2 O10 C40 -30.7(3) no . . . .
O9 Rb2 O10 C41 -155.5(4) no . . . .
O10 Rb2 O9 C38 -136.4(4) no . . . .
O10 Rb2 O9 C39 -4.8(3) no . . . .
O9 Rb2 O11 C42 11.4(4) no . . . .
O9 Rb2 O11 C43 -123.6(4) no . . . .
O11 Rb2 O9 C38 -137.2(3) no . . . .
O11 Rb2 O9 C39 -5.6(4) no . . . .
O9 Rb2 O12 C44 134.2(3) no . . . .
O9 Rb2 O12 C45 -94.4(4) no . . . .
O12 Rb2 O9 C38 153.6(3) no . . . .
O12 Rb2 O9 C39 -74.8(4) no . . . .
O10 Rb2 O11 C42 10.6(3) no . . . .
O10 Rb2 O11 C43 -124.5(5) no . . . .
O11 Rb2 O10 C40 148.4(4) no . . . .
O11 Rb2 O10 C41 23.6(3) no . . . .
O10 Rb2 O12 C44 80.9(3) no . . . .
O10 Rb2 O12 C45 -147.8(3) no . . . .
O12 Rb2 O10 C40 103.3(3) no . . . .
O12 Rb2 O10 C41 -21.5(4) no . . . .
O11 Rb2 O12 C44 34.0(3) no . . . .
O11 Rb2 O12 C45 165.3(4) no . . . .
O12 Rb2 O11 C42 133.8(4) no . . . .
O12 Rb2 O11 C43 -1.2(4) no . . . .
Rb1 As1 C1 C2 -142.6(5) no . . . .
Rb1 As1 C1 C6 41.5(4) no . . . .
Rb1 As1 C22 C17 9.9(6) no . . . .
Rb1 As1 C22 C21 -164.6(4) no . . . .
Rb1 As1 C23 C24 76.8(5) no . . . .
Rb1 As1 C23 C28 -105.9(4) no . . . .
C1 As1 C22 C17 -87.1(5) no . . . .
C1 As1 C22 C21 98.3(6) no . . . .
C22 As1 C1 C2 -18.4(6) no . . . .
C22 As1 C1 C6 165.6(5) no . . . .
C1 As1 C23 C24 178.6(4) no . . . .
C1 As1 C23 C28 -4.0(5) no . . . .
C23 As1 C1 C2 81.2(6) no . . . .
C23 As1 C1 C6 -94.7(5) no . . . .
C22 As1 C23 C24 -80.6(4) no . . . .
C22 As1 C23 C28 96.7(5) no . . . .
C23 As1 C22 C17 170.9(5) no . . . .
C23 As1 C22 C21 -3.6(6) no . . . .
Rb2 As2 C29 C30 164.6(4) no . . . .
Rb2 As2 C29 C34 -12.2(6) no . . . .
Rb2 As2 C50 C45 -40.5(4) no . . . .
Rb2 As2 C50 C49 140.3(5) no . . . .
Rb2 As2 C51 C52 106.5(5) no . . . .
Rb2 As2 C51 C56 -74.5(5) no . . . .
C29 As2 C50 C45 -164.2(4) no . . . .
C29 As2 C50 C49 16.5(5) no . . . .
C50 As2 C29 C30 -98.5(5) no . . . .
C50 As2 C29 C34 84.6(5) no . . . .
C29 As2 C51 C52 -96.4(6) no . . . .
C29 As2 C51 C56 82.5(5) no . . . .
C51 As2 C29 C30 3.8(6) no . . . .
C51 As2 C29 C34 -173.1(5) no . . . .
C50 As2 C51 C52 2.6(6) no . . . .
C50 As2 C51 C56 -178.4(5) no . . . .
C51 As2 C50 C45 96.4(5) no . . . .
C51 As2 C50 C49 -82.8(5) no . . . .
F1 P1 F4 Rb1 -145.6(4) no . . . .
F1 P1 F6 Rb1 135.4(3) no . . . .
F1 P1 F6A Rb1 165.5(17) no . . . .
F3 P1 F2 Rb1 -130.0(4) no . . . .
F2 P1 F4 Rb1 35.7(4) no . . . .
F4 P1 F2 Rb1 -36.9(4) no . . . .
F5 P1 F2 Rb1 139.9(4) no . . . .
F2 P1 F6 Rb1 -44.3(2) no . . . .
F6 P1 F2 Rb1 50.7(4) no . . . .
F4A P1 F2 Rb1 -73.9(14) no . . . .
F3A P1 F2 Rb1 -162(2) no . . . .
F2 P1 F6A Rb1 -13.5(17) no . . . .
F6A P1 F2 Rb1 13.8(18) no . . . .
F5A P1 F2 Rb1 108.2(17) no . . . .
F3 P1 F4 Rb1 125.6(5) no . . . .
F3 P1 F6A Rb1 90(2) no . . . .
F4 P1 F6 Rb1 45.9(3) no . . . .
F6 P1 F4 Rb1 -50.7(4) no . . . .
F4A P1 F4 Rb1 126(2) no . . . .
F3A P1 F4 Rb1 132(2) no . . . .
F4 P1 F6A Rb1 68.1(14) no . . . .
F6A P1 F4 Rb1 -67.6(18) no . . . .
F5A P1 F4 Rb1 -83(2) no . . . .
F5 P1 F6 Rb1 -131.3(3) no . . . .
F5 P1 F6A Rb1 -107.3(15) no . . . .
F4A P1 F6 Rb1 43.8(16) no . . . .
F3A P1 F6 Rb1 -138(3) no . . . .
F6 P1 F6A Rb1 -85(2) no . . . .
F6A P1 F6 Rb1 67(2) no . . . .
F5A P1 F6 Rb1 -156.9(17) no . . . .
F4A P1 F6A Rb1 76.5(18) no . . . .
F5A P1 F6A Rb1 -121.6(19) no . . . .
F7 P2 F9 Rb2 -131.9(4) no . . . .
F7 P2 F11 Rb2 140.2(4) no . . . .
F8 P2 F9 Rb2 48.8(4) no . . . .
F9 P2 F8 Rb2 -51.4(4) no . . . .
F10 P2 F8 Rb2 127.8(3) no . . . .
F8 P2 F11 Rb2 -42.2(3) no . . . .
F11 P2 F8 Rb2 37.6(3) no . . . .
F12 P2 F8 Rb2 -143.7(3) no . . . .
F9 P2 F11 Rb2 49.0(4) no . . . .
F11 P2 F9 Rb2 -41.4(3) no . . . .
F12 P2 F9 Rb2 140.4(3) no . . . .
F10 P2 F11 Rb2 -130.8(3) no . . . .
Rb1 O1 C6 C1 -62.0(6) no . . . .
Rb1 O1 C6 C5 119.4(6) no . . . .
Rb1 O1 C7 C8 75.5(5) no . . . .
C6 O1 C7 C8 -157.2(6) no . . . .
C7 O1 C6 C1 178.2(6) no . . . .
C7 O1 C6 C5 -0.5(10) no . . . .
Rb1 O2 C8 C7 10.7(7) no . . . .
Rb1 O2 C9 C10 -27.9(7) no . . . .
C8 O2 C9 C10 -174.5(5) no . . . .
C9 O2 C8 C7 158.1(6) no . . . .
Rb1 O3 C10 C9 -57.6(7) no . . . .
Rb1 O3 C11 C12 35.8(6) no . . . .
C10 O3 C11 C12 173.3(6) no . . . .
C11 O3 C10 C9 163.5(6) no . . . .
Rb1 O4 C12 C11 64.7(6) no . . . .
Rb1 O4 C13 C14 -57.0(6) no . . . .
C12 O4 C13 C14 -176.1(6) no . . . .
C13 O4 C12 C11 -176.0(6) no . . . .
Rb1 O5 C14 C13 -44.3(6) no . . . .
Rb1 O5 C15 C16 84.8(7) no . . . .
C14 O5 C15 C16 -65.8(9) no . . . .
C15 O5 C14 C13 108.3(6) no . . . .
C16 O6 C17 C18 6.9(10) no . . . .
C16 O6 C17 C22 -174.3(6) no . . . .
C17 O6 C16 C15 178.9(5) no . . . .
C34 O7 C35 C36 -166.7(5) no . . . .
C35 O7 C34 C29 168.6(6) no . . . .
C35 O7 C34 C33 -12.0(10) no . . . .
Rb2 O8 C36 C35 -94.2(5) no . . . .
Rb2 O8 C37 C38 -23.6(7) no . . . .
C36 O8 C37 C38 -178.2(5) no . . . .
C37 O8 C36 C35 63.0(7) no . . . .
Rb2 O9 C38 C37 -58.8(7) no . . . .
Rb2 O9 C39 C40 38.0(7) no . . . .
C38 O9 C39 C40 168.3(6) no . . . .
C39 O9 C38 C37 169.2(7) no . . . .
Rb2 O10 C40 C39 65.1(8) no . . . .
Rb2 O10 C41 C42 -57.2(8) no . . . .
C40 O10 C41 C42 179.1(8) no . . . .
C41 O10 C40 C39 -171.3(8) no . . . .
Rb2 O11 C42 C41 -46.2(8) no . . . .
Rb2 O11 C43 C44 -31.6(9) no . . . .
C42 O11 C43 C44 -166.7(8) no . . . .
C43 O11 C42 C41 91.9(8) no . . . .
Rb2 O12 C44 C43 -68.2(5) no . . . .
Rb2 O12 C45 C46 -118.9(5) no . . . .
Rb2 O12 C45 C50 61.2(6) no . . . .
C44 O12 C45 C46 6.0(9) no . . . .
C44 O12 C45 C50 -174.0(5) no . . . .
C45 O12 C44 C43 161.4(5) no . . . .
As1 C1 C2 C3 -179.8(4) no . . . .
As1 C1 C6 O1 1.1(8) no . . . .
As1 C1 C6 C5 179.8(4) no . . . .
C2 C1 C6 O1 -175.2(6) no . . . .
C2 C1 C6 C5 3.5(10) no . . . .
C6 C1 C2 C3 -3.9(10) no . . . .
C1 C2 C3 C4 2.8(11) no . . . .
C2 C3 C4 C5 -1.3(11) no . . . .
C3 C4 C5 C6 1.0(11) no . . . .
C4 C5 C6 O1 176.4(6) no . . . .
C4 C5 C6 C1 -2.2(11) no . . . .
O1 C7 C8 O2 -61.4(8) no . . . .
O2 C9 C10 O3 55.4(9) no . . . .
O3 C11 C12 O4 -68.8(8) no . . . .
O4 C13 C14 O5 70.3(7) no . . . .
O5 C15 C16 O6 -63.1(9) no . . . .
O6 C17 C18 C19 178.8(6) no . . . .
O6 C17 C22 As1 8.3(9) no . . . .
O6 C17 C22 C21 -176.8(6) no . . . .
C18 C17 C22 As1 -172.8(6) no . . . .
C18 C17 C22 C21 2.0(11) no . . . .
C22 C17 C18 C19 0.1(12) no . . . .
C17 C18 C19 C20 -1.8(12) no . . . .
C18 C19 C20 C21 1.2(12) no . . . .
C19 C20 C21 C22 1.0(11) no . . . .
C20 C21 C22 As1 171.9(6) no . . . .
C20 C21 C22 C17 -2.6(11) no . . . .
As1 C23 C24 C25 178.0(4) no . . . .
As1 C23 C28 C27 -179.4(4) no . . . .
C24 C23 C28 C27 -2.0(9) no . . . .
C28 C23 C24 C25 0.4(9) no . . . .
C23 C24 C25 C26 0.7(10) no . . . .
C24 C25 C26 C27 -0.4(10) no . . . .
C25 C26 C27 C28 -1.1(10) no . . . .
C26 C27 C28 C23 2.4(9) no . . . .
As2 C29 C30 C31 -174.7(4) no . . . .
As2 C29 C34 O7 -4.1(8) no . . . .
As2 C29 C34 C33 176.5(4) no . . . .
C30 C29 C34 O7 178.9(6) no . . . .
C30 C29 C34 C33 -0.5(10) no . . . .
C34 C29 C30 C31 2.1(11) no . . . .
C29 C30 C31 C32 -2.0(11) no . . . .
C30 C31 C32 C33 0.3(11) no . . . .
C31 C32 C33 C34 1.2(11) no . . . .
C32 C33 C34 O7 179.5(6) no . . . .
C32 C33 C34 C29 -1.1(11) no . . . .
O7 C35 C36 O8 58.0(8) no . . . .
O8 C37 C38 O9 54.1(8) no . . . .
O9 C39 C40 O10 -70.1(10) no . . . .
O10 C41 C42 O11 71.4(10) no . . . .
O11 C43 C44 O12 69.7(8) no . . . .
O12 C45 C46 C47 -176.6(5) no . . . .
O12 C45 C50 As2 -1.8(8) no . . . .
O12 C45 C50 C49 177.5(5) no . . . .
C46 C45 C50 As2 178.2(5) no . . . .
C46 C45 C50 C49 -2.5(9) no . . . .
C50 C45 C46 C47 3.4(10) no . . . .
C45 C46 C47 C48 -2.8(10) no . . . .
C46 C47 C48 C49 1.4(10) no . . . .
C47 C48 C49 C50 -0.6(10) no . . . .
C48 C49 C50 As2 -179.7(5) no . . . .
C48 C49 C50 C45 1.1(10) no . . . .
As2 C51 C52 C53 179.7(4) no . . . .
As2 C51 C56 C55 -177.0(5) no . . . .
C52 C51 C56 C55 2.1(11) no . . . .
C56 C51 C52 C53 0.7(11) no . . . .
C51 C52 C53 C54 -2.7(11) no . . . .
C52 C53 C54 C55 1.9(12) no . . . .
C53 C54 C55 C56 0.8(13) no . . . .
C54 C55 C56 C51 -2.8(12) no . . . .
